data_7219818
loop_
_publ_author_name
'Rodpun, Kiattipoom'
'Blackman, Allan G.'
'Gardiner, Michael G.'
'Tan, Eng Wui'
'Meledandri, Carla J.'
'Lucas, Nigel T.'

_publ_section_title
;
 Alkyl linker effects on the coordination topology of ditopic
 di(2-pyridylmethyl)amine carboxylate ligands with ZnIIand CuII: polymers
 vs. macrocycles
;
_journal_issue 15
_journal_name_full CrystEngComm
_journal_page_first 2974
_journal_paper_doi 10.1039/C5CE00375J
_journal_volume 17
_journal_year 2015
_chemical_formula_moiety 'C68 H88 N12 O12 Zn4 4+, 4(Cl O4 1-), 1.5(O H2)'
_chemical_formula_sum 'C68 H91 Cl4 N12 O29.5 Zn4'
_chemical_formula_weight 1951.81
_chemical_name_systematic
; 
 ? 
;
_space_group_IT_number 33
_symmetry_cell_setting orthorhombic
_symmetry_space_group_name_Hall 'P 2c -2n'
_symmetry_space_group_name_H-M 'P n a 21'
_atom_sites_solution_hydrogens geom
_atom_sites_solution_primary direct
_atom_sites_solution_secondary difmap
_audit_block_code nl_kr12
_audit_creation_method SHELXL-97
_audit_update_record
;
2015-02-22 deposited with the CCDC.
2015-03-09 downloaded from the CCDC.
;
_cell_angle_alpha 90.00
_cell_angle_beta 90.00
_cell_angle_gamma 90.00
_cell_formula_units_Z 4
_cell_length_a 17.5644(3)
_cell_length_b 34.1856(4)
_cell_length_c 13.3561(2)
_cell_measurement_reflns_used 25645
_cell_measurement_temperature 100(1)
_cell_measurement_theta_max 75.7830
_cell_measurement_theta_min 3.557
_cell_volume 8019.7(2)
_computing_cell_refinement 'CrysAlisPro (Agilent, V 1.171.37.33)'
_computing_data_collection 'CrysAlisPro (Agilent, V 1.171.37.33)'
_computing_data_reduction 'CrysAlisPro (Agilent, V 1.171.37.33)'
_computing_molecular_graphics 'ORTEP-3 (Farrugia, 2008)'
_computing_publication_material 'enCIFer (CCDC, 2014)'
_computing_structure_refinement 'SHELXL-97 (Sheldrick, 1997)'
_computing_structure_solution 'SHELXS-97 (Sheldrick, 1997)'
_diffrn_ambient_temperature 100(1)
_diffrn_crystal_treatment
; 
Crystal was attached with Paratone N oil to a 0.3 mm CryoLoop supported 
in a copper mounting pin, then quenched in a cold nitrogen gas from a gas
stream from an Oxford Cryosystems Cryostream.
;
_diffrn_detector_area_resol_mean 5.1725
_diffrn_measured_fraction_theta_full 0.999
_diffrn_measured_fraction_theta_max 0.991
_diffrn_measurement_device_type 'SuperNova, Dual, Cu at zero, Atlas'
_diffrn_measurement_method '\w scans'
_diffrn_radiation_monochromator mirror
_diffrn_radiation_source 'SuperNova (Cu) X-ray Source'
_diffrn_radiation_type 'Cu K\a'
_diffrn_radiation_wavelength 1.54184
_diffrn_reflns_av_R_equivalents 0.0439
_diffrn_reflns_av_sigmaI/netI 0.0349
_diffrn_reflns_limit_h_max 21
_diffrn_reflns_limit_h_min -22
_diffrn_reflns_limit_k_max 30
_diffrn_reflns_limit_k_min -43
_diffrn_reflns_limit_l_max 15
_diffrn_reflns_limit_l_min -16
_diffrn_reflns_number 55998
_diffrn_reflns_theta_full 67.00
_diffrn_reflns_theta_max 76.63
_diffrn_reflns_theta_min 3.31
_diffrn_standards_interval_count 0
_diffrn_standards_interval_time 0
_diffrn_standards_number 0
_exptl_absorpt_coefficient_mu 3.359
_exptl_absorpt_correction_T_max 0.7749
_exptl_absorpt_correction_T_min 0.5831
_exptl_absorpt_correction_type gaussian
_exptl_absorpt_process_details
;
CrysAlisPro, Agilent Technologies, Version 1.171.37.33.
Numerical absorption correction based on gaussian integration over 
a multifaceted crystal model. Empirical absorption correction using 
spherical harmonics, implemented in SCALE3 ABSPACK scaling algorithm.
;
_exptl_crystal_colour colourless
_exptl_crystal_density_diffrn 1.617
_exptl_crystal_density_method 'not measured'
_exptl_crystal_description block
_exptl_crystal_F_000 4028
_exptl_crystal_preparation
;
Crystals were grown by slow diffusion of a methanolic solution of the 
carboxylic acid ligand into an aqueous Zu(II) perchlorate solution 
at room temperature.
;
_exptl_crystal_recrystallization_method 'Re-crystallisation from solvent: Methanol/water'
_exptl_crystal_size_max 0.18
_exptl_crystal_size_mid 0.13
_exptl_crystal_size_min 0.08
_refine_diff_density_max 2.217
_refine_diff_density_min -0.983
_refine_diff_density_rms 0.124
_refine_ls_abs_structure_details 'Flack H D (1983), Acta Cryst. A39, 876-881'
_refine_ls_abs_structure_Flack 0.00(13)
_refine_ls_extinction_method none
_refine_ls_goodness_of_fit_ref 1.033
_refine_ls_hydrogen_treatment constr
_refine_ls_matrix_type full
_refine_ls_number_parameters 1115
_refine_ls_number_reflns 14452
_refine_ls_number_restraints 882
_refine_ls_restrained_S_all 1.031
_refine_ls_R_factor_all 0.0646
_refine_ls_R_factor_gt 0.0626
_refine_ls_shift/su_max 0.001
_refine_ls_shift/su_mean 0.000
_refine_ls_structure_factor_coef Fsqd
_refine_ls_weighting_details 'calc w=1/[\s^2^(Fo^2^)+(0.1020P)^2^+23.5133P] where P=(Fo^2^+2Fc^2^)/3'
_refine_ls_weighting_scheme calc
_refine_ls_wR_factor_gt 0.1652
_refine_ls_wR_factor_ref 0.1672
_reflns_number_gt 13939
_reflns_number_total 14452
_reflns_threshold_expression >2sigma(I)
_cod_data_source_file c5ce00375j2.cif
_cod_data_source_block 2_Zn-C4
_cod_depositor_comments 'Adding full bibliography for 7219817--7219825.cif.'
_cod_original_sg_symbol_H-M Pna21
_cod_original_formula_sum 'C68 H91 Cl4 N12 O29.50 Zn4'
_cod_database_code 7219818

loop_
_symmetry_equiv_pos_as_xyz
'x, y, z'
'-x, -y, z+1/2'
'-x+1/2, y+1/2, z+1/2'
'x+1/2, -y+1/2, z'

loop_
_atom_site_label
_atom_site_type_symbol
_atom_site_fract_x
_atom_site_fract_y
_atom_site_fract_z
_atom_site_U_iso_or_equiv
_atom_site_adp_type
_atom_site_occupancy
_atom_site_symmetry_multiplicity
_atom_site_calc_flag
_atom_site_refinement_flags
_atom_site_disorder_assembly
_atom_site_disorder_group
Zn1 Zn 0.42434(4) 0.05261(2) 0.40287(6) 0.02328(17) Uani 1 1 d U . .
Zn2 Zn 0.54355(4) 0.30177(2) 0.74820(6) 0.02273(16) Uani 1 1 d U E .
Zn3 Zn 0.45573(4) 0.558161(19) 0.38298(6) 0.02220(16) Uani 1 1 d U D .
Zn4 Zn 0.60883(4) 0.804666(17) 0.75402(6) 0.01788(15) Uani 1 1 d U . .
Cl1 Cl 0.68007(8) 0.13719(4) 0.06441(11) 0.0293(3) Uani 1 1 d U . .
Cl2 Cl 0.6631(7) 0.3862(3) 0.3226(8) 0.0361(10) Uani 0.50 1 d PDU A 1
Cl3 Cl 0.74187(9) 0.63468(5) 0.05617(13) 0.0358(3) Uani 1 1 d U . .
Cl4 Cl 0.7147(6) 0.8686(3) 0.3055(7) 0.0421(12) Uani 0.50 1 d PDU B 1
Cl4' Cl 0.7099(6) 0.8735(3) 0.2875(8) 0.0421(12) Uani 0.50 1 d PDU C 2
O11 O 0.5884(2) -0.13990(9) 0.6839(3) 0.0197(7) Uani 1 1 d U . .
O12 O 0.5575(2) -0.19391(10) 0.6052(3) 0.0214(8) Uani 1 1 d U . .
O13 O 0.3714(2) 0.07152(10) 0.2692(3) 0.0236(8) Uani 1 1 d U . .
O23 O 0.5932(2) 0.32747(11) 0.8788(3) 0.0229(7) Uani 1 1 d U . .
O31 O 0.5253(2) 0.35635(10) 0.6776(3) 0.0221(8) Uani 1 1 d U E .
O32 O 0.4898(2) 0.30312(10) 0.5978(3) 0.0230(8) Uani 1 1 d U E .
O33 O 0.4057(2) 0.58114(10) 0.2519(3) 0.0257(8) Uani 1 1 d U . .
O41 O 0.4869(2) 0.61090(10) 0.4543(3) 0.0240(8) Uani 1 1 d U D .
O42 O 0.5159(2) 0.55620(11) 0.5309(3) 0.0263(8) Uani 1 1 d U D .
O43 O 0.6576(2) 0.83187(10) 0.8824(3) 0.0215(7) Uani 1 1 d U D .
O51 O 0.6280(3) 0.14185(14) 0.1454(4) 0.0378(10) Uani 1 1 d U . .
O52 O 0.6771(4) 0.09770(15) 0.0289(5) 0.0521(14) Uani 1 1 d U . .
O53 O 0.7552(3) 0.14571(17) 0.0980(5) 0.0481(13) Uani 1 1 d U . .
O54 O 0.6590(3) 0.16369(15) -0.0143(4) 0.0439(12) Uani 1 1 d U . .
O61 O 0.6386(9) 0.4242(4) 0.3449(11) 0.078(2) Uani 0.50 1 d PDU A 1
O62 O 0.6746(8) 0.3640(4) 0.4114(9) 0.078(2) Uani 0.50 1 d PDU A 1
O63 O 0.6090(8) 0.3668(4) 0.2620(10) 0.078(2) Uani 0.50 1 d PDU A 1
O64 O 0.7346(8) 0.3879(5) 0.2729(10) 0.078(2) Uani 0.50 1 d PDU A 1
O71 O 0.6905(3) 0.63854(15) 0.1362(4) 0.0445(12) Uani 1 1 d U . .
O72 O 0.7207(3) 0.66131(18) -0.0219(5) 0.0558(16) Uani 1 1 d U . .
O73 O 0.8175(3) 0.6438(2) 0.0901(6) 0.068(2) Uani 1 1 d U . .
O74 O 0.7391(4) 0.59507(18) 0.0190(5) 0.0597(16) Uani 1 1 d U . .
O81 O 0.6607(6) 0.8964(3) 0.3358(9) 0.0461(13) Uani 0.50 1 d PDU B 1
O81' O 0.6747(7) 0.9071(4) 0.3270(12) 0.0679(18) Uani 0.50 1 d PDU C 2
O82 O 0.6702(5) 0.8356(3) 0.2667(8) 0.0461(13) Uani 0.50 1 d PDU B 1
O82' O 0.7882(6) 0.8738(4) 0.3151(10) 0.0679(18) Uani 0.50 1 d PDU C 2
O83 O 0.7588(5) 0.8542(3) 0.3899(7) 0.0461(13) Uani 0.50 1 d PDU B 1
O83' O 0.6746(7) 0.8387(3) 0.3310(10) 0.0679(18) Uani 0.50 1 d PDU C 2
O84 O 0.7662(5) 0.8811(3) 0.2301(7) 0.0461(13) Uani 0.50 1 d PDU B 1
O84' O 0.7045(7) 0.8697(4) 0.1808(9) 0.0679(18) Uani 0.50 1 d PDU C 2
O92 O 0.8654(3) 0.54571(15) 0.0986(4) 0.0441(12) Uani 1 1 d . . .
N11 N 0.5332(3) 0.04862(14) 0.3349(4) 0.0256(9) Uani 1 1 d U E .
N12 N 0.3186(3) 0.03337(14) 0.4608(4) 0.0245(9) Uani 1 1 d U E .
N13 N 0.4307(2) -0.00918(12) 0.3689(3) 0.0189(8) Uani 1 1 d U . .
N21 N 0.4420(3) 0.29618(13) 0.8293(4) 0.0232(9) Uani 1 1 d U E .
N22 N 0.6514(3) 0.28518(13) 0.6907(4) 0.0223(9) Uani 1 1 d U E .
N23 N 0.5502(3) 0.24081(14) 0.7960(4) 0.0261(10) Uani 1 1 d DU . .
N31 N 0.5538(3) 0.54435(14) 0.3024(4) 0.0265(10) Uani 1 1 d U . .
N32 N 0.3482(3) 0.55178(11) 0.4416(4) 0.0233(10) Uani 1 1 d U . .
N33 N 0.4338(3) 0.49641(13) 0.3502(3) 0.0207(9) Uani 1 1 d U . .
N41 N 0.5053(2) 0.79781(11) 0.8310(3) 0.0159(8) Uani 1 1 d U D 1
N42 N 0.7165(3) 0.78732(12) 0.6980(4) 0.0204(9) Uani 1 1 d U D .
N43 N 0.6104(3) 0.74203(12) 0.7935(3) 0.0182(9) Uani 1 1 d U D .
C111 C 0.4735(3) -0.01128(17) 0.2743(4) 0.0248(11) Uani 1 1 d U . .
H11A H 0.4399 -0.0037 0.2180 0.030 Uiso 1 1 calc R E .
H11B H 0.4908 -0.0385 0.2628 0.030 Uiso 1 1 calc R . .
C112 C 0.5414(3) 0.01566(17) 0.2779(4) 0.0259(11) Uani 1 1 d U E .
C113 C 0.6070(4) 0.0086(2) 0.2223(5) 0.0326(13) Uani 1 1 d U . .
H113 H 0.6120 -0.0145 0.1829 0.039 Uiso 1 1 calc R E .
C114 C 0.6646(4) 0.0360(2) 0.2262(5) 0.0392(15) Uani 1 1 d U . .
H114 H 0.7090 0.0326 0.1865 0.047 Uiso 1 1 calc R . .
C115 C 0.6580(4) 0.0683(2) 0.2872(5) 0.0339(13) Uani 1 1 d U . .
H115 H 0.6984 0.0867 0.2928 0.041 Uiso 1 1 calc R E .
C116 C 0.5914(4) 0.07312(17) 0.3397(5) 0.0307(12) Uani 1 1 d U E .
H116 H 0.5869 0.0954 0.3820 0.037 Uiso 1 1 calc R . .
C121 C 0.3517(3) -0.02309(16) 0.3599(5) 0.0251(11) Uani 1 1 d U . .
H12A H 0.3502 -0.0517 0.3715 0.030 Uiso 1 1 calc R E .
H12B H 0.3331 -0.0180 0.2911 0.030 Uiso 1 1 calc R . .
C122 C 0.2998(3) -0.00289(17) 0.4345(4) 0.0241(11) Uani 1 1 d U E .
C123 C 0.2345(3) -0.02115(18) 0.4720(5) 0.0286(12) Uani 1 1 d U . .
H123 H 0.2245 -0.0479 0.4576 0.034 Uiso 1 1 calc R E .
C124 C 0.1849(3) 0.00034(19) 0.5305(5) 0.0309(13) Uani 1 1 d U . .
H124 H 0.1383 -0.0108 0.5527 0.037 Uiso 1 1 calc R . .
C125 C 0.2041(4) 0.03833(19) 0.5564(5) 0.0348(14) Uani 1 1 d U . .
H125 H 0.1710 0.0535 0.5970 0.042 Uiso 1 1 calc R E .
C126 C 0.2719(4) 0.05381(18) 0.5222(5) 0.0296(12) Uani 1 1 d U E .
H126 H 0.2862 0.0794 0.5424 0.036 Uiso 1 1 calc R . .
C131 C 0.4708(3) -0.02885(15) 0.4539(4) 0.0230(11) Uani 1 1 d U . .
H13A H 0.4376 -0.0275 0.5138 0.028 Uiso 1 1 calc R E .
H13B H 0.5176 -0.0139 0.4692 0.028 Uiso 1 1 calc R . .
C132 C 0.4929(3) -0.07158(15) 0.4369(4) 0.0228(11) Uani 1 1 d U . .
H13C H 0.5349 -0.0728 0.3875 0.027 Uiso 1 1 calc R . .
H13D H 0.4488 -0.0859 0.4088 0.027 Uiso 1 1 calc R . .
C133 C 0.5183(3) -0.09140(15) 0.5341(4) 0.0230(11) Uani 1 1 d U . .
H13E H 0.5644 -0.0782 0.5601 0.028 Uiso 1 1 calc R E .
H13F H 0.4776 -0.0890 0.5850 0.028 Uiso 1 1 calc R . .
C134 C 0.5353(3) -0.13431(15) 0.5156(4) 0.0211(10) Uani 1 1 d U . .
H13G H 0.5753 -0.1362 0.4637 0.025 Uiso 1 1 calc R . .
H13H H 0.4889 -0.1469 0.4885 0.025 Uiso 1 1 calc R . .
C135 C 0.5612(3) -0.15728(15) 0.6067(4) 0.0176(10) Uani 1 1 d U . .
C211 C 0.5030(4) 0.23736(16) 0.8874(5) 0.0304(12) Uani 1 1 d U E .
H21A H 0.5345 0.2438 0.9467 0.037 Uiso 1 1 calc R . .
H21B H 0.4855 0.2100 0.8946 0.037 Uiso 1 1 calc R . .
C212 C 0.4345(3) 0.26431(16) 0.8843(5) 0.0249(11) Uani 1 1 d U . .
C213 C 0.3698(4) 0.25680(18) 0.9404(5) 0.0282(12) Uani 1 1 d U E .
H213 H 0.3646 0.2331 0.9769 0.034 Uiso 1 1 calc R . .
C214 C 0.3126(4) 0.28499(19) 0.9418(5) 0.0320(13) Uani 1 1 d U . .
H214 H 0.2685 0.2813 0.9817 0.038 Uiso 1 1 calc R E .
C215 C 0.3208(4) 0.3186(2) 0.8841(5) 0.0352(13) Uani 1 1 d U E .
H215 H 0.2824 0.3382 0.8837 0.042 Uiso 1 1 calc R . .
C216 C 0.3856(4) 0.32287(19) 0.8279(5) 0.0315(13) Uani 1 1 d U . .
H216 H 0.3909 0.3453 0.7866 0.038 Uiso 1 1 calc R E .
C221 C 0.6320(4) 0.23435(16) 0.8133(5) 0.0298(12) Uani 1 1 d U E .
H22A H 0.6423 0.2060 0.8192 0.036 Uiso 1 1 calc R . .
H22B H 0.6475 0.2471 0.8767 0.036 Uiso 1 1 calc R . .
C222 C 0.6772(4) 0.25106(17) 0.7279(4) 0.0277(12) Uani 1 1 d U . .
C223 C 0.7414(4) 0.2332(2) 0.6898(5) 0.0353(14) Uani 1 1 d U E .
H223 H 0.7580 0.2087 0.7155 0.042 Uiso 1 1 calc R . .
C224 C 0.7813(4) 0.2515(2) 0.6135(6) 0.0379(14) Uani 1 1 d U . .
H224 H 0.8260 0.2400 0.5863 0.045 Uiso 1 1 calc R E .
C225 C 0.7549(4) 0.2864(2) 0.5786(5) 0.0348(14) Uani 1 1 d U E .
H225 H 0.7818 0.2997 0.5272 0.042 Uiso 1 1 calc R . .
C226 C 0.6898(4) 0.30218(17) 0.6171(5) 0.0286(12) Uani 1 1 d U . .
H226 H 0.6714 0.3261 0.5903 0.034 Uiso 1 1 calc R E .
C231 C 0.5098(5) 0.2211(2) 0.7096(7) 0.0168(16) Uani 0.55 1 d PDU E 1
H23A H 0.4557 0.2293 0.7091 0.020 Uiso 0.55 1 calc PR E 1
H23B H 0.5332 0.2297 0.6459 0.020 Uiso 0.55 1 calc PR E 1
C232 C 0.5140(6) 0.1772(2) 0.7165(7) 0.0195(18) Uani 0.55 1 d PDU E 1
H23C H 0.4853 0.1682 0.7760 0.023 Uiso 0.55 1 calc PR E 1
H23D H 0.5677 0.1690 0.7247 0.023 Uiso 0.55 1 calc PR E 1
C233 C 0.4811(6) 0.1582(3) 0.6233(7) 0.0176(17) Uani 0.55 1 d PDU E 1
H23E H 0.5108 0.1663 0.5637 0.021 Uiso 0.55 1 calc PR E 1
H23F H 0.4277 0.1667 0.6138 0.021 Uiso 0.55 1 calc PR E 1
C234 C 0.4843(7) 0.1139(3) 0.6350(8) 0.025(2) Uani 0.55 1 d PDU E 1
H23G H 0.5370 0.1064 0.6532 0.030 Uiso 0.55 1 calc PR E 1
H23H H 0.4510 0.1064 0.6916 0.030 Uiso 0.55 1 calc PR E 1
C235 C 0.4612(8) 0.0907(3) 0.5451(8) 0.0192(14) Uani 0.55 1 d PDU E 1
O21 O 0.4276(16) 0.1072(4) 0.4694(12) 0.0252(12) Uani 0.55 1 d PDU E 1
O22 O 0.4741(6) 0.0551(2) 0.5449(7) 0.0236(12) Uani 0.55 1 d PDU E 1
C241 C 0.5427(7) 0.2067(4) 0.7190(10) 0.028(2) Uani 0.45 1 d PDU E 2
H24A H 0.5777 0.2113 0.6620 0.034 Uiso 0.45 1 calc PR E 2
H24B H 0.5572 0.1817 0.7512 0.034 Uiso 0.45 1 calc PR E 2
C242 C 0.4621(7) 0.2041(3) 0.6813(10) 0.031(3) Uani 0.45 1 d PDU E 2
H24C H 0.4453 0.2302 0.6582 0.037 Uiso 0.45 1 calc PR E 2
H24D H 0.4283 0.1959 0.7368 0.037 Uiso 0.45 1 calc PR E 2
C243 C 0.4555(8) 0.1751(3) 0.5957(9) 0.027(2) Uani 0.45 1 d PDU E 2
H24E H 0.4887 0.1838 0.5401 0.033 Uiso 0.45 1 calc PR E 2
H24F H 0.4024 0.1751 0.5710 0.033 Uiso 0.45 1 calc PR E 2
C244 C 0.4775(7) 0.1333(4) 0.6245(9) 0.021(2) Uani 0.45 1 d PDU E 2
H24G H 0.5328 0.1326 0.6387 0.026 Uiso 0.45 1 calc PR E 2
H24H H 0.4505 0.1263 0.6871 0.026 Uiso 0.45 1 calc PR E 2
C245 C 0.4598(10) 0.1029(3) 0.5465(10) 0.0192(14) Uani 0.45 1 d PDU E 2
O24 O 0.4272(19) 0.1123(5) 0.4624(14) 0.0252(12) Uani 0.45 1 d PDU E 2
O25 O 0.4779(7) 0.0682(3) 0.5599(9) 0.0236(12) Uani 0.45 1 d PDU E 2
C311 C 0.4754(4) 0.48820(15) 0.2573(4) 0.0270(11) Uani 1 1 d U . .
H31A H 0.4441 0.4964 0.1993 0.032 Uiso 1 1 calc R . .
H31B H 0.4843 0.4597 0.2517 0.032 Uiso 1 1 calc R . .
C312 C 0.5513(3) 0.50943(16) 0.2542(5) 0.0254(11) Uani 1 1 d U . .
C313 C 0.6131(4) 0.4947(2) 0.2027(5) 0.0381(15) Uani 1 1 d U . .
H313 H 0.6116 0.4695 0.1726 0.046 Uiso 1 1 calc R . .
C314 C 0.6780(4) 0.5182(2) 0.1965(5) 0.0412(15) Uani 1 1 d U . .
H314 H 0.7211 0.5091 0.1605 0.049 Uiso 1 1 calc R . .
C315 C 0.6805(4) 0.5541(2) 0.2415(6) 0.0412(15) Uani 1 1 d U . .
H315 H 0.7242 0.5703 0.2360 0.049 Uiso 1 1 calc R . .
C316 C 0.6159(4) 0.56633(19) 0.2963(6) 0.0332(14) Uani 1 1 d U . .
H316 H 0.6169 0.5909 0.3296 0.040 Uiso 1 1 calc R . .
C321 C 0.3504(3) 0.49386(15) 0.3396(5) 0.0249(11) Uani 1 1 d U . .
H32A H 0.3343 0.4662 0.3464 0.030 Uiso 1 1 calc R . .
H32B H 0.3355 0.5030 0.2721 0.030 Uiso 1 1 calc R . .
C322 C 0.3103(3) 0.51851(15) 0.4186(4) 0.0223(10) Uani 1 1 d U . .
C323 C 0.2400(3) 0.50858(18) 0.4560(5) 0.0291(12) Uani 1 1 d U . .
H323 H 0.2157 0.4849 0.4371 0.035 Uiso 1 1 calc R . .
C324 C 0.2055(4) 0.5348(2) 0.5232(5) 0.0356(14) Uani 1 1 d U . .
H324 H 0.1564 0.5292 0.5496 0.043 Uiso 1 1 calc R . .
C325 C 0.2422(4) 0.56815(18) 0.5505(5) 0.0350(14) Uani 1 1 d U . .
H325 H 0.2192 0.5860 0.5958 0.042 Uiso 1 1 calc R . .
C326 C 0.3135(3) 0.57555(17) 0.5112(5) 0.0270(12) Uani 1 1 d U . .
H326 H 0.3399 0.5982 0.5334 0.032 Uiso 1 1 calc R . .
C331 C 0.4620(3) 0.47250(14) 0.4363(4) 0.0216(11) Uani 1 1 d U . .
H33A H 0.4371 0.4821 0.4981 0.026 Uiso 1 1 calc R . .
H33B H 0.5173 0.4771 0.4435 0.026 Uiso 1 1 calc R . .
C332 C 0.4487(4) 0.42847(15) 0.4290(5) 0.0268(12) Uani 1 1 d U . .
H33C H 0.3937 0.4233 0.4201 0.032 Uiso 1 1 calc R . .
H33D H 0.4759 0.4181 0.3697 0.032 Uiso 1 1 calc R . .
C333 C 0.4769(3) 0.40756(14) 0.5227(4) 0.0215(11) Uani 1 1 d U . .
H33E H 0.5296 0.4160 0.5375 0.026 Uiso 1 1 calc R . .
H33F H 0.4444 0.4150 0.5802 0.026 Uiso 1 1 calc R . .
C334 C 0.4753(3) 0.36379(14) 0.5102(4) 0.0206(10) Uani 1 1 d U E .
H33G H 0.4231 0.3561 0.4900 0.025 Uiso 1 1 calc R . .
H33H H 0.5097 0.3569 0.4542 0.025 Uiso 1 1 calc R . .
C335 C 0.4973(3) 0.33973(14) 0.5992(4) 0.0180(9) Uani 1 1 d U . .
C411 C 0.5634(3) 0.73743(14) 0.8843(5) 0.0243(11) Uani 1 1 d U . .
H41A H 0.5948 0.7429 0.9443 0.029 Uiso 1 1 calc R D .
H41B H 0.5450 0.7101 0.8889 0.029 Uiso 1 1 calc R . .
C412 C 0.4962(3) 0.76488(13) 0.8824(4) 0.0180(9) Uani 1 1 d U D .
C413 C 0.4303(3) 0.75699(15) 0.9348(4) 0.0217(11) Uani 1 1 d U . .
H413 H 0.4240 0.7328 0.9689 0.026 Uiso 1 1 calc R D .
C414 C 0.3731(3) 0.78528(16) 0.9367(5) 0.0254(11) Uani 1 1 d U D .
H414 H 0.3279 0.7811 0.9743 0.030 Uiso 1 1 calc R . .
C415 C 0.3832(3) 0.81970(16) 0.8824(5) 0.0245(11) Uani 1 1 d U . .
H415 H 0.3447 0.8392 0.8814 0.029 Uiso 1 1 calc R D .
C416 C 0.4494(3) 0.82494(15) 0.8306(5) 0.0236(11) Uani 1 1 d U D .
H416 H 0.4564 0.8483 0.7933 0.028 Uiso 1 1 calc R F 1
C421 C 0.6907(3) 0.73234(15) 0.8078(4) 0.0217(10) Uani 1 1 d U . .
H42A H 0.6973 0.7036 0.8047 0.026 Uiso 1 1 calc R D .
H42B H 0.7073 0.7413 0.8749 0.026 Uiso 1 1 calc R . .
C422 C 0.7399(3) 0.75157(15) 0.7281(4) 0.0201(10) Uani 1 1 d U D .
C423 C 0.8042(3) 0.73386(16) 0.6904(4) 0.0242(11) Uani 1 1 d U . .
H423 H 0.8188 0.7084 0.7116 0.029 Uiso 1 1 calc R D .
C424 C 0.8473(3) 0.7544(2) 0.6205(5) 0.0304(13) Uani 1 1 d U D .
H424 H 0.8920 0.7429 0.5929 0.036 Uiso 1 1 calc R . .
C425 C 0.8250(4) 0.7912(2) 0.5914(5) 0.0323(13) Uani 1 1 d U . .
H425 H 0.8542 0.8057 0.5445 0.039 Uiso 1 1 calc R D .
C426 C 0.7592(4) 0.80665(17) 0.6318(5) 0.0284(12) Uani 1 1 d U D .
H426 H 0.7437 0.8321 0.6116 0.034 Uiso 1 1 calc R . .
C431 C 0.5759(3) 0.72101(14) 0.7055(4) 0.0193(10) Uani 1 1 d U . .
H43A H 0.6028 0.7295 0.6442 0.023 Uiso 1 1 calc R D .
H43B H 0.5221 0.7293 0.6991 0.023 Uiso 1 1 calc R . .
C432 C 0.5780(4) 0.67630(15) 0.7101(5) 0.0259(12) Uani 1 1 d U D .
H43C H 0.6314 0.6674 0.7162 0.031 Uiso 1 1 calc R . .
H43D H 0.5498 0.6672 0.7699 0.031 Uiso 1 1 calc R . .
C433 C 0.5423(3) 0.65870(15) 0.6161(4) 0.0226(11) Uani 1 1 d U . .
H43E H 0.4875 0.6653 0.6139 0.027 Uiso 1 1 calc R D .
H43F H 0.5669 0.6700 0.5560 0.027 Uiso 1 1 calc R . .
C434 C 0.5519(4) 0.61469(16) 0.6152(5) 0.0282(12) Uani 1 1 d U D .
H43G H 0.6071 0.6089 0.6154 0.034 Uiso 1 1 calc R . .
H43H H 0.5305 0.6043 0.6784 0.034 Uiso 1 1 calc R . .
C435 C 0.5163(3) 0.59259(16) 0.5297(5) 0.0251(11) Uani 1 1 d U . .
Cl2' Cl 0.6559(7) 0.3822(3) 0.3130(8) 0.0361(10) Uani 0.50 1 d PDU G 2
O62' O 0.6392(7) 0.3445(3) 0.3567(9) 0.0601(17) Uani 0.50 1 d PDU G 2
O64' O 0.7367(6) 0.3838(5) 0.3016(10) 0.0601(17) Uani 0.50 1 d PDU G 2
O61' O 0.6241(7) 0.4124(3) 0.3699(9) 0.0601(17) Uani 0.50 1 d PDU G 2
O63' O 0.6220(6) 0.3820(4) 0.2152(8) 0.0601(17) Uani 0.50 1 d PDU G 2
O91 O 0.8345(15) 0.6154(6) 0.3004(19) 0.131(8) Uani 0.50 1 d PU H 1

loop_
_atom_site_aniso_label
_atom_site_aniso_U_11
_atom_site_aniso_U_22
_atom_site_aniso_U_33
_atom_site_aniso_U_23
_atom_site_aniso_U_13
_atom_site_aniso_U_12
Zn1 0.0224(3) 0.0250(3) 0.0224(4) 0.0052(3) 0.0035(3) 0.0032(3)
Zn2 0.0231(3) 0.0264(3) 0.0188(4) 0.0094(3) -0.0004(3) -0.0010(3)
Zn3 0.0269(4) 0.0207(3) 0.0190(4) -0.0004(3) 0.0045(3) -0.0047(3)
Zn4 0.0204(3) 0.0161(3) 0.0172(3) 0.0042(3) 0.0014(3) 0.0018(2)
Cl1 0.0292(7) 0.0336(6) 0.0252(7) 0.0001(5) 0.0001(6) 0.0005(5)
Cl2 0.0183(17) 0.058(2) 0.0326(18) 0.0019(14) -0.0011(13) 0.0052(13)
Cl3 0.0255(7) 0.0467(8) 0.0350(8) 0.0133(7) 0.0054(6) 0.0004(6)
Cl4 0.0222(12) 0.059(2) 0.045(3) -0.012(2) 0.0024(16) 0.0063(13)
Cl4' 0.0222(12) 0.059(2) 0.045(3) -0.012(2) 0.0024(16) 0.0063(13)
O11 0.0278(19) 0.0159(15) 0.0155(18) 0.0048(13) -0.0040(15) 0.0021(14)
O12 0.028(2) 0.0186(16) 0.0178(19) 0.0000(14) -0.0055(16) 0.0021(14)
O13 0.0235(18) 0.0273(17) 0.020(2) 0.0029(15) -0.0007(16) 0.0005(14)
O23 0.0172(17) 0.0327(18) 0.0187(19) 0.0041(15) -0.0030(15) -0.0020(14)
O31 0.031(2) 0.0210(16) 0.0145(18) 0.0056(13) -0.0041(15) -0.0012(15)
O32 0.034(2) 0.0186(16) 0.0168(19) 0.0000(14) -0.0009(17) -0.0016(15)
O33 0.032(2) 0.0260(16) 0.0189(19) 0.0004(16) -0.0016(18) -0.0053(15)
O41 0.028(2) 0.0210(16) 0.023(2) -0.0001(14) -0.0025(16) -0.0034(15)
O42 0.032(2) 0.0226(17) 0.024(2) 0.0010(15) -0.0009(17) -0.0010(15)
O43 0.0181(17) 0.0297(17) 0.0167(19) 0.0028(15) -0.0058(15) -0.0016(13)
O51 0.043(3) 0.046(2) 0.025(2) -0.0039(19) 0.010(2) -0.002(2)
O52 0.066(4) 0.043(3) 0.047(3) -0.017(2) 0.001(3) 0.006(2)
O53 0.026(2) 0.064(3) 0.054(4) 0.005(3) -0.017(2) -0.001(2)
O54 0.036(3) 0.059(3) 0.037(3) 0.020(2) -0.005(2) -0.001(2)
O61 0.071(5) 0.108(5) 0.055(5) -0.008(4) 0.004(4) -0.019(4)
O62 0.071(5) 0.108(5) 0.055(5) -0.008(4) 0.004(4) -0.019(4)
O63 0.071(5) 0.108(5) 0.055(5) -0.008(4) 0.004(4) -0.019(4)
O64 0.071(5) 0.108(5) 0.055(5) -0.008(4) 0.004(4) -0.019(4)
O71 0.044(3) 0.047(3) 0.042(3) -0.006(2) 0.013(2) 0.003(2)
O72 0.025(2) 0.078(4) 0.064(4) 0.043(3) -0.001(2) -0.005(2)
O73 0.033(3) 0.096(5) 0.077(5) 0.044(4) -0.018(3) -0.010(3)
O74 0.076(4) 0.064(3) 0.040(3) -0.012(3) 0.001(3) 0.025(3)
O81 0.032(3) 0.063(3) 0.044(3) -0.013(3) 0.002(2) 0.003(2)
O81' 0.046(3) 0.081(4) 0.077(5) -0.007(4) 0.012(3) 0.002(3)
O82 0.032(3) 0.063(3) 0.044(3) -0.013(3) 0.002(2) 0.003(2)
O82' 0.046(3) 0.081(4) 0.077(5) -0.007(4) 0.012(3) 0.002(3)
O83 0.032(3) 0.063(3) 0.044(3) -0.013(3) 0.002(2) 0.003(2)
O83' 0.046(3) 0.081(4) 0.077(5) -0.007(4) 0.012(3) 0.002(3)
O84 0.032(3) 0.063(3) 0.044(3) -0.013(3) 0.002(2) 0.003(2)
O84' 0.046(3) 0.081(4) 0.077(5) -0.007(4) 0.012(3) 0.002(3)
O92 0.033(3) 0.049(3) 0.051(3) 0.006(2) -0.007(2) -0.006(2)
N11 0.0229(15) 0.0272(15) 0.0268(17) 0.0100(13) -0.0001(14) 0.0003(13)
N12 0.019(2) 0.032(2) 0.022(2) 0.0037(17) 0.0058(17) 0.0040(16)
N13 0.0155(19) 0.0253(18) 0.016(2) 0.0028(16) 0.0038(17) 0.0041(15)
N21 0.024(2) 0.0277(19) 0.018(2) 0.0074(17) -0.0051(17) -0.0059(16)
N22 0.025(2) 0.0239(18) 0.018(2) -0.0031(16) -0.0004(17) -0.0020(16)
N23 0.039(3) 0.027(2) 0.012(2) 0.0032(17) -0.0003(19) -0.0091(19)
N31 0.028(2) 0.028(2) 0.023(3) 0.0032(19) 0.006(2) -0.0015(18)
N32 0.023(2) 0.0108(16) 0.036(3) -0.0018(17) -0.0152(19) 0.0039(15)
N33 0.023(2) 0.0243(19) 0.014(2) 0.0008(16) 0.0043(17) 0.0017(17)
N41 0.0175(19) 0.0152(17) 0.015(2) 0.0029(15) 0.0013(17) -0.0007(14)
N42 0.020(2) 0.0231(19) 0.019(2) 0.0016(17) 0.0055(18) 0.0008(16)
N43 0.026(2) 0.0183(18) 0.011(2) 0.0017(15) 0.0037(17) 0.0023(16)
C111 0.024(3) 0.035(3) 0.015(3) 0.002(2) 0.001(2) 0.005(2)
C112 0.023(2) 0.036(2) 0.018(2) 0.008(2) -0.0025(19) 0.004(2)
C113 0.023(2) 0.046(3) 0.028(3) 0.003(2) 0.001(2) 0.005(2)
C114 0.029(3) 0.058(3) 0.031(3) 0.011(2) 0.007(2) 0.003(2)
C115 0.027(3) 0.043(3) 0.032(3) 0.014(2) 0.003(2) -0.001(2)
C116 0.026(2) 0.032(2) 0.034(3) 0.010(2) -0.001(2) 0.000(2)
C121 0.018(2) 0.032(3) 0.026(3) 0.000(2) -0.001(2) 0.004(2)
C122 0.018(2) 0.035(2) 0.019(3) 0.007(2) 0.001(2) 0.0050(19)
C123 0.026(2) 0.036(2) 0.024(3) 0.005(2) 0.000(2) 0.003(2)
C124 0.023(3) 0.045(3) 0.025(3) 0.003(2) 0.002(2) 0.004(2)
C125 0.031(3) 0.041(3) 0.032(3) 0.002(2) 0.006(2) 0.007(2)
C126 0.027(3) 0.036(2) 0.026(3) 0.001(2) 0.006(2) 0.007(2)
C131 0.023(3) 0.029(2) 0.017(3) 0.008(2) -0.001(2) 0.006(2)
C132 0.0238(18) 0.0236(16) 0.0212(18) 0.0017(14) 0.0005(15) 0.0043(14)
C133 0.024(3) 0.021(2) 0.023(3) 0.001(2) -0.002(2) 0.003(2)
C134 0.025(3) 0.022(2) 0.016(3) 0.0034(19) 0.001(2) 0.0068(19)
C135 0.012(2) 0.025(2) 0.016(3) 0.0003(19) 0.0008(19) 0.0034(18)
C211 0.045(3) 0.027(2) 0.019(3) 0.009(2) 0.007(3) -0.003(2)
C212 0.029(2) 0.029(2) 0.017(2) 0.001(2) 0.002(2) -0.0082(18)
C213 0.030(3) 0.036(2) 0.018(2) 0.004(2) 0.000(2) -0.010(2)
C214 0.026(2) 0.047(3) 0.023(3) 0.004(2) 0.002(2) -0.008(2)
C215 0.029(3) 0.047(3) 0.029(3) 0.009(3) -0.002(2) -0.002(2)
C216 0.026(3) 0.041(3) 0.028(3) 0.011(2) 0.003(2) 0.001(2)
C221 0.044(3) 0.028(3) 0.018(3) -0.002(2) 0.000(2) 0.012(2)
C222 0.036(3) 0.030(2) 0.017(3) -0.0038(19) 0.003(2) 0.008(2)
C223 0.038(3) 0.043(3) 0.024(3) 0.002(2) 0.005(2) 0.015(2)
C224 0.034(3) 0.050(3) 0.030(3) -0.007(2) 0.008(2) 0.008(2)
C225 0.034(3) 0.044(3) 0.026(3) -0.005(2) 0.007(2) -0.005(2)
C226 0.033(3) 0.029(2) 0.023(3) -0.002(2) 0.005(2) -0.004(2)
C231 0.014(3) 0.019(3) 0.018(3) 0.001(3) 0.001(3) 0.006(3)
C232 0.023(4) 0.016(3) 0.020(4) 0.004(3) -0.003(3) -0.001(3)
C233 0.021(3) 0.017(3) 0.014(3) 0.001(3) 0.000(3) 0.003(3)
C234 0.028(4) 0.021(3) 0.026(4) 0.003(3) -0.002(3) -0.001(3)
C235 0.015(2) 0.021(3) 0.021(2) 0.002(2) 0.0034(18) -0.002(3)
O21 0.0287(19) 0.023(2) 0.024(2) -0.001(2) -0.0008(19) 0.002(3)
O22 0.026(2) 0.021(3) 0.024(2) 0.001(2) -0.0024(18) -0.001(3)
C241 0.028(4) 0.028(4) 0.029(4) -0.002(3) -0.001(4) 0.000(4)
C242 0.033(4) 0.030(4) 0.030(5) -0.004(4) -0.004(4) 0.000(4)
C243 0.031(4) 0.024(4) 0.027(4) -0.002(3) -0.003(4) 0.001(4)
C244 0.020(4) 0.023(4) 0.021(4) 0.000(3) -0.004(3) -0.001(4)
C245 0.015(2) 0.021(3) 0.021(2) 0.002(2) 0.0034(18) -0.002(3)
O24 0.0287(19) 0.023(2) 0.024(2) -0.001(2) -0.0008(19) 0.002(3)
O25 0.026(2) 0.021(3) 0.024(2) 0.001(2) -0.0024(18) -0.001(3)
C311 0.041(3) 0.028(2) 0.012(2) -0.001(2) 0.008(2) 0.002(2)
C312 0.030(3) 0.031(2) 0.015(3) -0.001(2) 0.003(2) 0.005(2)
C313 0.029(3) 0.066(4) 0.019(3) -0.007(3) -0.001(3) 0.012(3)
C314 0.024(3) 0.081(5) 0.018(3) 0.001(3) 0.004(3) 0.010(3)
C315 0.022(3) 0.065(4) 0.036(4) 0.014(3) 0.005(3) -0.001(3)
C316 0.022(3) 0.039(3) 0.039(4) 0.010(3) 0.006(3) -0.002(2)
C321 0.023(3) 0.023(2) 0.029(3) -0.002(2) 0.002(2) -0.004(2)
C322 0.022(2) 0.024(2) 0.020(3) 0.002(2) -0.003(2) -0.0013(19)
C323 0.024(3) 0.037(3) 0.027(3) 0.004(2) 0.002(2) -0.003(2)
C324 0.026(3) 0.045(3) 0.035(4) 0.007(3) 0.008(3) 0.004(2)
C325 0.038(3) 0.034(3) 0.033(4) 0.003(3) 0.013(3) 0.008(3)
C326 0.025(3) 0.031(3) 0.026(3) -0.001(2) 0.007(2) 0.003(2)
C331 0.024(3) 0.021(2) 0.020(3) 0.0039(19) 0.000(2) -0.0003(19)
C332 0.040(3) 0.019(2) 0.022(3) 0.003(2) -0.012(2) -0.001(2)
C333 0.029(3) 0.020(2) 0.016(3) 0.0029(19) -0.006(2) 0.001(2)
C334 0.026(3) 0.020(2) 0.016(3) 0.0020(18) -0.004(2) 0.0000(19)
C335 0.024(3) 0.0172(19) 0.013(2) -0.0024(17) -0.002(2) -0.0022(18)
C411 0.031(3) 0.021(2) 0.021(3) 0.006(2) 0.011(2) 0.0058(19)
C412 0.020(2) 0.019(2) 0.015(2) 0.0000(19) 0.004(2) 0.0004(17)
C413 0.022(2) 0.024(2) 0.019(3) 0.0018(19) 0.006(2) -0.0015(19)
C414 0.016(2) 0.033(3) 0.027(3) -0.001(2) 0.003(2) -0.001(2)
C415 0.017(2) 0.031(2) 0.025(3) -0.001(2) -0.003(2) 0.0029(19)
C416 0.023(3) 0.021(2) 0.026(3) 0.000(2) 0.001(2) 0.0011(19)
C421 0.023(3) 0.024(2) 0.019(3) 0.0056(19) 0.002(2) 0.0047(19)
C422 0.020(2) 0.023(2) 0.018(3) 0.0019(19) 0.001(2) 0.0024(18)
C423 0.024(3) 0.029(2) 0.019(3) -0.005(2) 0.001(2) 0.004(2)
C424 0.020(3) 0.051(3) 0.020(3) -0.007(3) 0.006(2) 0.004(2)
C425 0.025(3) 0.049(3) 0.023(3) 0.003(3) 0.005(2) -0.001(3)
C426 0.028(3) 0.034(3) 0.023(3) 0.006(2) 0.005(2) -0.002(2)
C431 0.023(3) 0.017(2) 0.018(3) 0.0017(18) -0.001(2) 0.0007(18)
C432 0.035(3) 0.019(2) 0.023(3) 0.001(2) -0.007(2) 0.000(2)
C433 0.026(3) 0.020(2) 0.022(3) 0.0039(19) 0.002(2) -0.0017(19)
C434 0.031(3) 0.023(2) 0.030(3) 0.000(2) -0.012(3) -0.001(2)
C435 0.024(3) 0.023(2) 0.028(3) 0.001(2) 0.003(2) -0.003(2)
Cl2' 0.0183(17) 0.058(2) 0.0326(18) 0.0019(14) -0.0011(13) 0.0052(13)
O62' 0.046(3) 0.079(4) 0.056(4) 0.008(3) 0.008(3) 0.001(3)
O64' 0.046(3) 0.079(4) 0.056(4) 0.008(3) 0.008(3) 0.001(3)
O61' 0.046(3) 0.079(4) 0.056(4) 0.008(3) 0.008(3) 0.001(3)
O63' 0.046(3) 0.079(4) 0.056(4) 0.008(3) 0.008(3) 0.001(3)
O91 0.143(11) 0.123(10) 0.127(11) 0.002(8) -0.005(9) -0.005(8)

loop_
_atom_type_symbol
_atom_type_description
_atom_type_scat_dispersion_real
_atom_type_scat_dispersion_imag
_atom_type_scat_source
C C 0.0181 0.0091 'International Tables Vol C Tables 4.2.6.8 and 6.1.1.4'
H H 0.0000 0.0000 'International Tables Vol C Tables 4.2.6.8 and 6.1.1.4'
Cl Cl 0.3639 0.7018 'International Tables Vol C Tables 4.2.6.8 and 6.1.1.4'
N N 0.0311 0.0180 'International Tables Vol C Tables 4.2.6.8 and 6.1.1.4'
O O 0.0492 0.0322 'International Tables Vol C Tables 4.2.6.8 and 6.1.1.4'
Zn Zn -1.5491 0.6778 'International Tables Vol C Tables 4.2.6.8 and 6.1.1.4'

loop_
_geom_angle_atom_site_label_1
_geom_angle_atom_site_label_2
_geom_angle_atom_site_label_3
_geom_angle
_geom_angle_site_symmetry_1
_geom_angle_site_symmetry_3
O21 Zn1 O22 64.0(3) . .
O21 Zn1 O13 95.7(3) . .
O22 Zn1 O13 159.6(2) . .
O21 Zn1 N12 98.5(9) . .
O22 Zn1 N12 92.8(3) . .
O13 Zn1 N12 90.99(17) . .
O21 Zn1 N11 102.5(9) . .
O22 Zn1 N11 90.8(3) . .
O13 Zn1 N11 93.14(18) . .
N12 Zn1 N11 158.04(18) . .
O21 Zn1 N13 165.9(3) . .
O22 Zn1 N13 102.1(2) . .
O13 Zn1 N13 98.30(16) . .
N12 Zn1 N13 79.55(17) . .
N11 Zn1 N13 78.52(17) . .
O21 Zn1 O24 4.2(8) . .
O22 Zn1 O24 67.8(4) . .
O13 Zn1 O24 91.8(3) . .
N12 Zn1 O24 100.2(10) . .
N11 Zn1 O24 101.2(10) . .
N13 Zn1 O24 169.9(3) . .
O21 Zn1 O25 53.3(4) . .
O22 Zn1 O25 10.7(3) . .
O13 Zn1 O25 149.0(2) . .
N12 Zn1 O25 95.5(3) . .
N11 Zn1 O25 92.0(3) . .
N13 Zn1 O25 112.7(3) . .
O24 Zn1 O25 57.2(3) . .
O21 Zn1 C235 32.9(3) . .
O22 Zn1 C235 31.1(3) . .
O13 Zn1 C235 128.6(2) . .
N12 Zn1 C235 96.7(4) . .
N11 Zn1 C235 97.5(4) . .
N13 Zn1 C235 133.1(3) . .
O24 Zn1 C235 36.7(4) . .
O25 Zn1 C235 20.5(3) . .
N21 Zn2 O31 100.50(17) . .
N21 Zn2 N22 157.35(18) . .
O31 Zn2 N22 102.09(17) . .
N21 Zn2 O23 87.88(17) . .
O31 Zn2 O23 93.60(15) . .
N22 Zn2 O23 92.33(16) . .
N21 Zn2 N23 78.87(19) . .
O31 Zn2 N23 168.77(17) . .
N22 Zn2 N23 78.66(19) . .
O23 Zn2 N23 97.58(17) . .
N21 Zn2 O32 96.18(17) . .
O31 Zn2 O32 60.93(14) . .
N22 Zn2 O32 93.31(17) . .
O23 Zn2 O32 154.52(14) . .
N23 Zn2 O32 107.89(16) . .
N21 Zn2 C335 100.46(18) . .
O31 Zn2 C335 30.88(15) . .
N22 Zn2 C335 98.05(18) . .
O23 Zn2 C335 124.47(15) . .
N23 Zn2 C335 137.95(17) . .
O32 Zn2 C335 30.06(14) . .
N32 Zn3 N31 158.65(18) . .
N32 Zn3 O33 88.48(18) . .
N31 Zn3 O33 90.01(19) . .
N32 Zn3 O41 99.03(17) . .
N31 Zn3 O41 102.22(18) . .
O33 Zn3 O41 99.46(15) . .
N32 Zn3 N33 79.17(17) . .
N31 Zn3 N33 79.88(18) . .
O33 Zn3 N33 96.88(16) . .
O41 Zn3 N33 163.51(17) . .
N32 Zn3 O42 95.39(18) . .
N31 Zn3 O42 93.35(19) . .
O33 Zn3 O42 159.81(14) . .
O41 Zn3 O42 60.37(15) . .
N33 Zn3 O42 103.31(16) . .
N32 Zn3 C435 98.10(19) . .
N31 Zn3 C435 99.1(2) . .
O33 Zn3 C435 130.29(16) . .
O41 Zn3 C435 30.83(17) . .
N33 Zn3 C435 132.81(18) . .
O42 Zn3 C435 29.55(16) . .
N41 Zn4 N42 156.02(16) . .
N41 Zn4 O43 90.15(16) . .
N42 Zn4 O43 92.71(17) . .
N41 Zn4 O11 99.63(15) . 1_565
N42 Zn4 O11 104.06(16) . 1_565
O43 Zn4 O11 91.90(14) . 1_565
N41 Zn4 O12 95.23(17) . 1_565
N42 Zn4 O12 93.06(17) . 1_565
O43 Zn4 O12 152.75(13) . 1_565
O11 Zn4 O12 60.88(14) 1_565 1_565
N41 Zn4 N43 77.61(16) . .
N42 Zn4 N43 78.55(17) . .
O43 Zn4 N43 103.10(16) . .
O11 Zn4 N43 164.70(16) 1_565 .
O12 Zn4 N43 104.14(15) 1_565 .
N41 Zn4 C135 98.84(17) . 1_565
N42 Zn4 C135 99.58(17) . 1_565
O43 Zn4 C135 122.70(15) . 1_565
O11 Zn4 C135 30.82(16) 1_565 1_565
O12 Zn4 C135 30.06(15) 1_565 1_565
N43 Zn4 C135 134.15(17) . 1_565
O53 Cl1 O51 109.4(3) . .
O53 Cl1 O52 109.4(4) . .
O51 Cl1 O52 109.5(3) . .
O53 Cl1 O54 109.9(3) . .
O51 Cl1 O54 108.6(3) . .
O52 Cl1 O54 110.0(4) . .
O61 Cl2 O63 110.5(9) . .
O61 Cl2 O64 109.4(10) . .
O63 Cl2 O64 110.3(9) . .
O61 Cl2 O62 111.2(9) . .
O63 Cl2 O62 108.8(9) . .
O64 Cl2 O62 106.5(9) . .
O71 Cl3 O72 109.1(3) . .
O71 Cl3 O73 109.5(4) . .
O72 Cl3 O73 109.4(3) . .
O71 Cl3 O74 109.1(4) . .
O72 Cl3 O74 109.7(4) . .
O73 Cl3 O74 110.1(4) . .
O81 Cl4 O84 115.5(9) . .
O81 Cl4 O83 111.4(8) . .
O84 Cl4 O83 108.2(8) . .
O81 Cl4 O82 105.2(8) . .
O84 Cl4 O82 108.8(8) . .
O83 Cl4 O82 107.4(8) . .
O81' Cl4' O82' 108.7(9) . .
O81' Cl4' O84' 114.6(9) . .
O82' Cl4' O84' 108.7(9) . .
O81' Cl4' O83' 109.3(9) . .
O82' Cl4' O83' 108.3(9) . .
O84' Cl4' O83' 107.1(9) . .
C135 O11 Zn4 90.2(3) . 1_545
C135 O12 Zn4 89.2(3) . 1_545
C335 O31 Zn2 91.8(3) . .
C335 O32 Zn2 87.8(3) . .
C435 O41 Zn3 92.4(3) . .
C435 O42 Zn3 87.8(4) . .
C116 N11 C112 117.9(5) . .
C116 N11 Zn1 129.4(4) . .
C112 N11 Zn1 112.7(4) . .
C122 N12 C126 119.4(5) . .
C122 N12 Zn1 114.2(4) . .
C126 N12 Zn1 126.3(4) . .
C111 N13 C121 113.3(5) . .
C111 N13 C131 112.9(4) . .
C121 N13 C131 111.2(4) . .
C111 N13 Zn1 104.7(3) . .
C121 N13 Zn1 106.5(3) . .
C131 N13 Zn1 107.7(3) . .
C212 N21 C216 119.5(5) . .
C212 N21 Zn2 116.6(4) . .
C216 N21 Zn2 123.8(4) . .
C226 N22 C222 118.8(5) . .
C226 N22 Zn2 127.2(4) . .
C222 N22 Zn2 113.5(4) . .
C221 N23 C211 113.9(5) . .
C221 N23 C231 120.7(5) . .
C211 N23 C231 109.4(6) . .
C221 N23 C241 94.2(6) . .
C211 N23 C241 116.0(6) . .
C231 N23 C241 28.9(5) . .
C221 N23 Zn2 103.9(3) . .
C211 N23 Zn2 106.7(3) . .
C231 N23 Zn2 100.2(4) . .
C241 N23 Zn2 121.0(6) . .
C316 N31 C312 119.8(5) . .
C316 N31 Zn3 125.6(4) . .
C312 N31 Zn3 114.6(4) . .
C322 N32 C326 115.5(5) . .
C322 N32 Zn3 117.1(4) . .
C326 N32 Zn3 127.0(4) . .
C311 N33 C321 113.7(5) . .
C311 N33 C331 112.4(4) . .
C321 N33 C331 111.8(4) . .
C311 N33 Zn3 105.4(3) . .
C321 N33 Zn3 104.5(3) . .
C331 N33 Zn3 108.4(3) . .
C412 N41 C416 119.7(5) . .
C412 N41 Zn4 116.9(3) . .
C416 N41 Zn4 123.4(4) . .
C426 N42 C422 118.3(5) . .
C426 N42 Zn4 126.6(4) . .
C422 N42 Zn4 114.8(4) . .
C421 N43 C411 114.0(4) . .
C421 N43 C431 112.5(4) . .
C411 N43 C431 111.5(4) . .
C421 N43 Zn4 105.3(3) . .
C411 N43 Zn4 107.0(3) . .
C431 N43 Zn4 105.8(3) . .
N13 C111 C112 110.3(5) . .
N13 C111 H11A 109.6 . .
C112 C111 H11A 109.6 . .
N13 C111 H11B 109.6 . .
C112 C111 H11B 109.6 . .
H11A C111 H11B 108.1 . .
N11 C112 C113 121.8(6) . .
N11 C112 C111 116.0(5) . .
C113 C112 C111 122.1(6) . .
C114 C113 C112 117.9(6) . .
C114 C113 H113 121.1 . .
C112 C113 H113 121.1 . .
C115 C114 C113 120.4(6) . .
C115 C114 H114 119.8 . .
C113 C114 H114 119.8 . .
C116 C115 C114 118.0(6) . .
C116 C115 H115 121.0 . .
C114 C115 H115 121.0 . .
N11 C116 C115 123.8(6) . .
N11 C116 H116 118.1 . .
C115 C116 H116 118.1 . .
N13 C121 C122 111.4(5) . .
N13 C121 H12A 109.3 . .
C122 C121 H12A 109.3 . .
N13 C121 H12B 109.3 . .
C122 C121 H12B 109.3 . .
H12A C121 H12B 108.0 . .
N12 C122 C123 121.6(5) . .
N12 C122 C121 116.7(5) . .
C123 C122 C121 121.6(5) . .
C124 C123 C122 118.9(6) . .
C124 C123 H123 120.6 . .
C122 C123 H123 120.6 . .
C123 C124 C125 119.1(6) . .
C123 C124 H124 120.5 . .
C125 C124 H124 120.5 . .
C126 C125 C124 119.1(6) . .
C126 C125 H125 120.4 . .
C124 C125 H125 120.4 . .
N12 C126 C125 121.6(6) . .
N12 C126 H126 119.2 . .
C125 C126 H126 119.2 . .
N13 C131 C132 115.9(5) . .
N13 C131 H13A 108.3 . .
C132 C131 H13A 108.3 . .
N13 C131 H13B 108.3 . .
C132 C131 H13B 108.3 . .
H13A C131 H13B 107.4 . .
C131 C132 C133 111.8(5) . .
C131 C132 H13C 109.3 . .
C133 C132 H13C 109.3 . .
C131 C132 H13D 109.3 . .
C133 C132 H13D 109.3 . .
H13C C132 H13D 107.9 . .
C134 C133 C132 110.4(5) . .
C134 C133 H13E 109.6 . .
C132 C133 H13E 109.6 . .
C134 C133 H13F 109.6 . .
C132 C133 H13F 109.6 . .
H13E C133 H13F 108.1 . .
C133 C134 C135 115.4(5) . .
C133 C134 H13G 108.4 . .
C135 C134 H13G 108.4 . .
C133 C134 H13H 108.4 . .
C135 C134 H13H 108.4 . .
H13G C134 H13H 107.5 . .
O12 C135 O11 119.7(5) . .
O12 C135 C134 119.2(5) . .
O11 C135 C134 121.1(4) . .
O12 C135 Zn4 60.7(3) . 1_545
O11 C135 Zn4 59.0(3) . 1_545
C134 C135 Zn4 177.8(4) . 1_545
N23 C211 C212 111.9(5) . .
N23 C211 H21A 109.2 . .
C212 C211 H21A 109.2 . .
N23 C211 H21B 109.2 . .
C212 C211 H21B 109.2 . .
H21A C211 H21B 107.9 . .
N21 C212 C213 122.4(6) . .
N21 C212 C211 115.9(5) . .
C213 C212 C211 121.6(5) . .
C212 C213 C214 118.1(6) . .
C212 C213 H213 121.0 . .
C214 C213 H213 121.0 . .
C215 C214 C213 119.4(6) . .
C215 C214 H214 120.3 . .
C213 C214 H214 120.3 . .
C216 C215 C214 118.4(6) . .
C216 C215 H215 120.8 . .
C214 C215 H215 120.8 . .
N21 C216 C215 122.1(6) . .
N21 C216 H216 119.0 . .
C215 C216 H216 119.0 . .
N23 C221 C222 109.9(5) . .
N23 C221 H22A 109.7 . .
C222 C221 H22A 109.7 . .
N23 C221 H22B 109.7 . .
C222 C221 H22B 109.7 . .
H22A C221 H22B 108.2 . .
N22 C222 C223 121.6(6) . .
N22 C222 C221 115.6(5) . .
C223 C222 C221 122.9(5) . .
C222 C223 C224 118.9(6) . .
C222 C223 H223 120.6 . .
C224 C223 H223 120.6 . .
C225 C224 C223 118.4(6) . .
C225 C224 H224 120.8 . .
C223 C224 H224 120.8 . .
C224 C225 C226 120.2(6) . .
C224 C225 H225 119.9 . .
C226 C225 H225 119.9 . .
N22 C226 C225 122.1(6) . .
N22 C226 H226 118.9 . .
C225 C226 H226 118.9 . .
C232 C231 N23 112.0(7) . .
C232 C231 H23A 109.2 . .
N23 C231 H23A 109.2 . .
C232 C231 H23B 109.2 . .
N23 C231 H23B 109.2 . .
H23A C231 H23B 107.9 . .
C231 C232 C233 110.9(7) . .
C231 C232 H23C 109.5 . .
C233 C232 H23C 109.5 . .
C231 C232 H23D 109.5 . .
C233 C232 H23D 109.5 . .
H23C C232 H23D 108.0 . .
C232 C233 C234 109.0(7) . .
C232 C233 H23E 109.9 . .
C234 C233 H23E 109.9 . .
C232 C233 H23F 109.9 . .
C234 C233 H23F 109.9 . .
H23E C233 H23F 108.3 . .
C235 C234 C233 115.8(8) . .
C235 C234 H23G 108.3 . .
C233 C234 H23G 108.3 . .
C235 C234 H23H 108.3 . .
C233 C234 H23H 108.3 . .
H23G C234 H23H 107.4 . .
O22 C235 O21 120.6(9) . .
O22 C235 C234 118.3(8) . .
O21 C235 C234 121.1(9) . .
O22 C235 Zn1 60.9(5) . .
O21 C235 Zn1 59.7(6) . .
C234 C235 Zn1 179.1(7) . .
C235 O21 Zn1 87.4(7) . .
C235 O22 Zn1 88.0(6) . .
C242 C241 N23 110.1(9) . .
C242 C241 H24A 109.6 . .
N23 C241 H24A 109.6 . .
C242 C241 H24B 109.6 . .
N23 C241 H24B 109.6 . .
H24A C241 H24B 108.2 . .
C241 C242 C243 111.2(9) . .
C241 C242 H24C 109.4 . .
C243 C242 H24C 109.4 . .
C241 C242 H24D 109.4 . .
C243 C242 H24D 109.4 . .
H24C C242 H24D 108.0 . .
C242 C243 C244 113.7(10) . .
C242 C243 H24E 108.8 . .
C244 C243 H24E 108.8 . .
C242 C243 H24F 108.8 . .
C244 C243 H24F 108.8 . .
H24E C243 H24F 107.7 . .
C245 C244 C243 114.8(9) . .
C245 C244 H24G 108.6 . .
C243 C244 H24G 108.6 . .
C245 C244 H24H 108.6 . .
C243 C244 H24H 108.6 . .
H24G C244 H24H 107.5 . .
O25 C245 O24 118.2(10) . .
O25 C245 C244 120.5(10) . .
O24 C245 C244 121.2(10) . .
C245 O24 Zn1 95.4(8) . .
C245 O25 Zn1 89.2(7) . .
N33 C311 C312 111.7(5) . .
N33 C311 H31A 109.3 . .
C312 C311 H31A 109.3 . .
N33 C311 H31B 109.3 . .
C312 C311 H31B 109.3 . .
H31A C311 H31B 107.9 . .
N31 C312 C313 122.1(6) . .
N31 C312 C311 115.9(5) . .
C313 C312 C311 122.0(5) . .
C312 C313 C314 117.5(7) . .
C312 C313 H313 121.3 . .
C314 C313 H313 121.3 . .
C315 C314 C313 121.1(6) . .
C315 C314 H314 119.4 . .
C313 C314 H314 119.4 . .
C314 C315 C316 117.9(6) . .
C314 C315 H315 121.1 . .
C316 C315 H315 121.1 . .
N31 C316 C315 121.6(7) . .
N31 C316 H316 119.2 . .
C315 C316 H316 119.2 . .
N33 C321 C322 111.2(5) . .
N33 C321 H32A 109.4 . .
C322 C321 H32A 109.4 . .
N33 C321 H32B 109.4 . .
C322 C321 H32B 109.4 . .
H32A C321 H32B 108.0 . .
N32 C322 C323 124.6(6) . .
N32 C322 C321 113.2(5) . .
C323 C322 C321 122.1(5) . .
C322 C323 C324 117.5(6) . .
C322 C323 H323 121.2 . .
C324 C323 H323 121.2 . .
C325 C324 C323 120.0(6) . .
C325 C324 H324 120.0 . .
C323 C324 H324 120.0 . .
C324 C325 C326 118.8(6) . .
C324 C325 H325 120.6 . .
C326 C325 H325 120.6 . .
N32 C326 C325 123.4(6) . .
N32 C326 H326 118.3 . .
C325 C326 H326 118.3 . .
N33 C331 C332 116.1(5) . .
N33 C331 H33A 108.3 . .
C332 C331 H33A 108.3 . .
N33 C331 H33B 108.3 . .
C332 C331 H33B 108.3 . .
H33A C331 H33B 107.4 . .
C333 C332 C331 111.2(5) . .
C333 C332 H33C 109.4 . .
C331 C332 H33C 109.4 . .
C333 C332 H33D 109.4 . .
C331 C332 H33D 109.4 . .
H33C C332 H33D 108.0 . .
C334 C333 C332 111.6(5) . .
C334 C333 H33E 109.3 . .
C332 C333 H33E 109.3 . .
C334 C333 H33F 109.3 . .
C332 C333 H33F 109.3 . .
H33E C333 H33F 108.0 . .
C335 C334 C333 116.9(5) . .
C335 C334 H33G 108.1 . .
C333 C334 H33G 108.1 . .
C335 C334 H33H 108.1 . .
C333 C334 H33H 108.1 . .
H33G C334 H33H 107.3 . .
O32 C335 O31 119.4(5) . .
O32 C335 C334 120.5(5) . .
O31 C335 C334 120.1(4) . .
O32 C335 Zn2 62.1(3) . .
O31 C335 Zn2 57.3(3) . .
C334 C335 Zn2 175.8(4) . .
N43 C411 C412 111.0(4) . .
N43 C411 H41A 109.4 . .
C412 C411 H41A 109.4 . .
N43 C411 H41B 109.4 . .
C412 C411 H41B 109.4 . .
H41A C411 H41B 108.0 . .
N41 C412 C413 122.0(5) . .
N41 C412 C411 116.2(4) . .
C413 C412 C411 121.8(5) . .
C412 C413 C414 118.6(5) . .
C412 C413 H413 120.7 . .
C414 C413 H413 120.7 . .
C415 C414 C413 119.0(5) . .
C415 C414 H414 120.5 . .
C413 C414 H414 120.5 . .
C416 C415 C414 118.9(5) . .
C416 C415 H415 120.6 . .
C414 C415 H415 120.6 . .
N41 C416 C415 121.8(5) . .
N41 C416 H416 119.1 . .
C415 C416 H416 119.1 . .
N43 C421 C422 111.0(4) . .
N43 C421 H42A 109.4 . .
C422 C421 H42A 109.4 . .
N43 C421 H42B 109.4 . .
C422 C421 H42B 109.4 . .
H42A C421 H42B 108.0 . .
N42 C422 C423 122.5(5) . .
N42 C422 C421 115.3(5) . .
C423 C422 C421 122.2(5) . .
C422 C423 C424 118.1(5) . .
C422 C423 H423 121.0 . .
C424 C423 H423 121.0 . .
C425 C424 C423 119.7(6) . .
C425 C424 H424 120.1 . .
C423 C424 H424 120.1 . .
C424 C425 C426 118.6(6) . .
C424 C425 H425 120.7 . .
C426 C425 H425 120.7 . .
N42 C426 C425 122.7(6) . .
N42 C426 H426 118.7 . .
C425 C426 H426 118.7 . .
N43 C431 C432 115.9(4) . .
N43 C431 H43A 108.3 . .
C432 C431 H43A 108.3 . .
N43 C431 H43B 108.3 . .
C432 C431 H43B 108.3 . .
H43A C431 H43B 107.4 . .
C433 C432 C431 110.5(5) . .
C433 C432 H43C 109.5 . .
C431 C432 H43C 109.5 . .
C433 C432 H43D 109.5 . .
C431 C432 H43D 109.5 . .
H43C C432 H43D 108.1 . .
C434 C433 C432 110.7(5) . .
C434 C433 H43E 109.5 . .
C432 C433 H43E 109.5 . .
C434 C433 H43F 109.5 . .
C432 C433 H43F 109.5 . .
H43E C433 H43F 108.1 . .
C435 C434 C433 117.3(5) . .
C435 C434 H43G 108.0 . .
C433 C434 H43G 108.0 . .
C435 C434 H43H 108.0 . .
C433 C434 H43H 108.0 . .
H43G C434 H43H 107.2 . .
O42 C435 O41 119.5(6) . .
O42 C435 C434 119.6(5) . .
O41 C435 C434 120.9(5) . .
O42 C435 Zn3 62.7(3) . .
O41 C435 Zn3 56.8(3) . .
C434 C435 Zn3 177.7(4) . .
O61' Cl2' O64' 115.2(9) . .
O61' Cl2' O63' 109.3(9) . .
O64' Cl2' O63' 108.4(9) . .
O61' Cl2' O62' 110.9(9) . .
O64' Cl2' O62' 106.2(9) . .
O63' Cl2' O62' 106.3(9) . .

loop_
_geom_bond_atom_site_label_1
_geom_bond_atom_site_label_2
_geom_bond_distance
_geom_bond_site_symmetry_2
Zn1 O21 2.067(13) .
Zn1 O22 2.090(9) .
Zn1 O13 2.114(4) .
Zn1 N12 2.117(5) .
Zn1 N11 2.122(5) .
Zn1 N13 2.163(4) .
Zn1 O24 2.189(16) .
Zn1 O25 2.360(11) .
Zn1 C235 2.391(9) .
Zn2 N21 2.095(5) .
Zn2 O31 2.115(4) .
Zn2 N22 2.122(5) .
Zn2 O23 2.139(4) .
Zn2 N23 2.183(5) .
Zn2 O32 2.221(4) .
Zn2 C335 2.511(5) .
Zn3 N32 2.055(5) .
Zn3 N31 2.086(5) .
Zn3 O33 2.110(4) .
Zn3 O41 2.111(4) .
Zn3 N33 2.190(4) .
Zn3 O42 2.242(4) .
Zn3 C435 2.521(6) .
Zn4 N41 2.102(4) .
Zn4 N42 2.118(5) .
Zn4 O43 2.131(4) .
Zn4 O11 2.144(3) 1_565
Zn4 O12 2.183(4) 1_565
Zn4 N43 2.205(4) .
Zn4 C135 2.503(5) 1_565
Cl1 O53 1.424(5) .
Cl1 O51 1.426(5) .
Cl1 O52 1.432(5) .
Cl1 O54 1.436(5) .
Cl2 O61 1.400(12) .
Cl2 O63 1.413(12) .
Cl2 O64 1.422(12) .
Cl2 O62 1.424(12) .
Cl3 O71 1.406(5) .
Cl3 O72 1.434(5) .
Cl3 O73 1.438(6) .
Cl3 O74 1.443(6) .
Cl4 O81 1.403(11) .
Cl4 O84 1.420(11) .
Cl4 O83 1.452(11) .
Cl4 O82 1.466(12) .
Cl4' O81' 1.407(12) .
Cl4' O82' 1.425(12) .
Cl4' O84' 1.435(13) .
Cl4' O83' 1.460(13) .
O11 C135 1.282(7) .
O11 Zn4 2.144(3) 1_545
O12 C135 1.254(6) .
O12 Zn4 2.184(4) 1_545
O31 C335 1.289(6) .
O32 C335 1.259(6) .
O41 C435 1.293(7) .
O42 C435 1.244(7) .
N11 C116 1.323(8) .
N11 C112 1.367(8) .
N12 C122 1.329(8) .
N12 C126 1.354(7) .
N13 C111 1.472(7) .
N13 C121 1.472(7) .
N13 C131 1.496(7) .
N21 C212 1.321(7) .
N21 C216 1.347(8) .
N22 C226 1.326(8) .
N22 C222 1.347(7) .
N23 C221 1.473(9) .
N23 C211 1.480(8) .
N23 C231 1.513(10) .
N23 C241 1.560(12) .
N31 C316 1.326(8) .
N31 C312 1.357(7) .
N32 C322 1.354(6) .
N32 C326 1.378(8) .
N33 C311 1.468(7) .
N33 C321 1.473(7) .
N33 C331 1.495(7) .
N41 C412 1.328(6) .
N41 C416 1.351(7) .
N42 C426 1.335(7) .
N42 C422 1.350(7) .
N43 C421 1.462(7) .
N43 C411 1.476(7) .
N43 C431 1.504(7) .
C111 C112 1.508(8) .
C111 H11A 0.9900 .
C111 H11B 0.9900 .
C112 C113 1.393(8) .
C113 C114 1.380(10) .
C113 H113 0.9500 .
C114 C115 1.377(11) .
C114 H114 0.9500 .
C115 C116 1.374(9) .
C115 H115 0.9500 .
C116 H116 0.9500 .
C121 C122 1.516(8) .
C121 H12A 0.9900 .
C121 H12B 0.9900 .
C122 C123 1.399(8) .
C123 C124 1.382(9) .
C123 H123 0.9500 .
C124 C125 1.385(9) .
C124 H124 0.9500 .
C125 C126 1.381(9) .
C125 H125 0.9500 .
C126 H126 0.9500 .
C131 C132 1.529(7) .
C131 H13A 0.9900 .
C131 H13B 0.9900 .
C132 C133 1.530(8) .
C132 H13C 0.9900 .
C132 H13D 0.9900 .
C133 C134 1.517(7) .
C133 H13E 0.9900 .
C133 H13F 0.9900 .
C134 C135 1.517(7) .
C134 H13G 0.9900 .
C134 H13H 0.9900 .
C135 Zn4 2.503(5) 1_545
C211 C212 1.516(8) .
C211 H21A 0.9900 .
C211 H21B 0.9900 .
C212 C213 1.385(8) .
C213 C214 1.392(9) .
C213 H213 0.9500 .
C214 C215 1.391(9) .
C214 H214 0.9500 .
C215 C216 1.372(9) .
C215 H215 0.9500 .
C216 H216 0.9500 .
C221 C222 1.503(9) .
C221 H22A 0.9900 .
C221 H22B 0.9900 .
C222 C223 1.380(9) .
C223 C224 1.387(10) .
C223 H223 0.9500 .
C224 C225 1.362(10) .
C224 H224 0.9500 .
C225 C226 1.365(9) .
C225 H225 0.9500 .
C226 H226 0.9500 .
C231 C232 1.506(10) .
C231 H23A 0.9900 .
C231 H23B 0.9900 .
C232 C233 1.518(11) .
C232 H23C 0.9900 .
C232 H23D 0.9900 .
C233 C234 1.525(12) .
C233 H23E 0.9900 .
C233 H23F 0.9900 .
C234 C235 1.496(12) .
C234 H23G 0.9900 .
C234 H23H 0.9900 .
C235 O22 1.235(10) .
C235 O21 1.299(9) .
C241 C242 1.505(12) .
C241 H24A 0.9900 .
C241 H24B 0.9900 .
C242 C243 1.519(12) .
C242 H24C 0.9900 .
C242 H24D 0.9900 .
C243 C244 1.527(14) .
C243 H24E 0.9900 .
C243 H24F 0.9900 .
C244 C245 1.505(12) .
C244 H24G 0.9900 .
C244 H24H 0.9900 .
C245 O25 1.241(11) .
C245 O24 1.301(10) .
C311 C312 1.518(8) .
C311 H31A 0.9900 .
C311 H31B 0.9900 .
C312 C313 1.381(8) .
C313 C314 1.396(11) .
C313 H313 0.9500 .
C314 C315 1.366(11) .
C314 H314 0.9500 .
C315 C316 1.414(9) .
C315 H315 0.9500 .
C316 H316 0.9500 .
C321 C322 1.523(8) .
C321 H32A 0.9900 .
C321 H32B 0.9900 .
C322 C323 1.374(8) .
C323 C324 1.407(9) .
C323 H323 0.9500 .
C324 C325 1.360(10) .
C324 H324 0.9500 .
C325 C326 1.381(9) .
C325 H325 0.9500 .
C326 H326 0.9500 .
C331 C332 1.526(7) .
C331 H33A 0.9900 .
C331 H33B 0.9900 .
C332 C333 1.524(7) .
C332 H33C 0.9900 .
C332 H33D 0.9900 .
C333 C334 1.506(7) .
C333 H33E 0.9900 .
C333 H33F 0.9900 .
C334 C335 1.497(7) .
C334 H33G 0.9900 .
C334 H33H 0.9900 .
C411 C412 1.508(7) .
C411 H41A 0.9900 .
C411 H41B 0.9900 .
C412 C413 1.379(7) .
C413 C414 1.395(8) .
C413 H413 0.9500 .
C414 C415 1.394(8) .
C414 H414 0.9500 .
C415 C416 1.364(8) .
C415 H415 0.9500 .
C416 H416 0.9500 .
C421 C422 1.520(7) .
C421 H42A 0.9900 .
C421 H42B 0.9900 .
C422 C423 1.378(8) .
C423 C424 1.391(9) .
C423 H423 0.9500 .
C424 C425 1.376(9) .
C424 H424 0.9500 .
C425 C426 1.379(9) .
C425 H425 0.9500 .
C426 H426 0.9500 .
C431 C432 1.530(7) .
C431 H43A 0.9900 .
C431 H43B 0.9900 .
C432 C433 1.526(8) .
C432 H43C 0.9900 .
C432 H43D 0.9900 .
C433 C434 1.514(7) .
C433 H43E 0.9900 .
C433 H43F 0.9900 .
C434 C435 1.505(8) .
C434 H43G 0.9900 .
C434 H43H 0.9900 .
Cl2' O61' 1.398(12) .
Cl2' O64' 1.427(11) .
Cl2' O63' 1.435(12) .
Cl2' O62' 1.443(12) .

loop_
_geom_torsion_atom_site_label_1
_geom_torsion_atom_site_label_2
_geom_torsion_atom_site_label_3
_geom_torsion_atom_site_label_4
_geom_torsion
_geom_torsion_site_symmetry_1
_geom_torsion_site_symmetry_4
N21 Zn2 O31 C335 -92.9(3) . .
N22 Zn2 O31 C335 85.5(3) . .
O23 Zn2 O31 C335 178.6(3) . .
N23 Zn2 O31 C335 -7.2(11) . .
O32 Zn2 O31 C335 -1.6(3) . .
N21 Zn2 O32 C335 100.2(3) . .
O31 Zn2 O32 C335 1.6(3) . .
N22 Zn2 O32 C335 -100.4(3) . .
O23 Zn2 O32 C335 2.1(5) . .
N23 Zn2 O32 C335 -179.5(3) . .
N32 Zn3 O41 C435 90.7(4) . .
N31 Zn3 O41 C435 -87.3(4) . .
O33 Zn3 O41 C435 -179.4(3) . .
N33 Zn3 O41 C435 8.4(8) . .
O42 Zn3 O41 C435 -0.4(3) . .
N32 Zn3 O42 C435 -96.9(4) . .
N31 Zn3 O42 C435 102.6(4) . .
O33 Zn3 O42 C435 3.4(7) . .
O41 Zn3 O42 C435 0.4(3) . .
N33 Zn3 O42 C435 -177.0(4) . .
O21 Zn1 N11 C116 4.9(6) . .
O22 Zn1 N11 C116 -58.6(6) . .
O13 Zn1 N11 C116 101.4(5) . .
N12 Zn1 N11 C116 -158.1(5) . .
N13 Zn1 N11 C116 -160.8(6) . .
O24 Zn1 N11 C116 8.9(6) . .
O25 Zn1 N11 C116 -48.0(6) . .
C235 Zn1 N11 C116 -28.2(6) . .
O21 Zn1 N11 C112 -174.5(4) . .
O22 Zn1 N11 C112 122.1(4) . .
O13 Zn1 N11 C112 -77.9(4) . .
N12 Zn1 N11 C112 22.6(8) . .
N13 Zn1 N11 C112 19.9(4) . .
O24 Zn1 N11 C112 -170.4(5) . .
O25 Zn1 N11 C112 132.7(4) . .
C235 Zn1 N11 C112 152.5(4) . .
O21 Zn1 N12 C122 -177.5(5) . .
O22 Zn1 N12 C122 -113.4(4) . .
O13 Zn1 N12 C122 86.6(4) . .
N11 Zn1 N12 C122 -14.3(8) . .
N13 Zn1 N12 C122 -11.6(4) . .
O24 Zn1 N12 C122 178.7(5) . .
O25 Zn1 N12 C122 -123.8(5) . .
C235 Zn1 N12 C122 -144.3(5) . .
O21 Zn1 N12 C126 0.4(6) . .
O22 Zn1 N12 C126 64.4(5) . .
O13 Zn1 N12 C126 -95.5(5) . .
N11 Zn1 N12 C126 163.6(5) . .
N13 Zn1 N12 C126 166.2(5) . .
O24 Zn1 N12 C126 -3.5(6) . .
O25 Zn1 N12 C126 54.1(6) . .
C235 Zn1 N12 C126 33.5(6) . .
O21 Zn1 N13 C111 -130(3) . .
O22 Zn1 N13 C111 -123.0(4) . .
O13 Zn1 N13 C111 56.9(3) . .
N12 Zn1 N13 C111 146.4(4) . .
N11 Zn1 N13 C111 -34.6(3) . .
O24 Zn1 N13 C111 -124(6) . .
O25 Zn1 N13 C111 -122.0(5) . .
C235 Zn1 N13 C111 -124.2(5) . .
O21 Zn1 N13 C121 109(3) . .
O22 Zn1 N13 C121 116.8(4) . .
O13 Zn1 N13 C121 -63.3(4) . .
N12 Zn1 N13 C121 26.2(4) . .
N11 Zn1 N13 C121 -154.9(4) . .
O24 Zn1 N13 C121 116(6) . .
O25 Zn1 N13 C121 117.8(5) . .
C235 Zn1 N13 C121 115.6(6) . .
O21 Zn1 N13 C131 -10(3) . .
O22 Zn1 N13 C131 -2.5(4) . .
O13 Zn1 N13 C131 177.4(3) . .
N12 Zn1 N13 C131 -93.2(3) . .
N11 Zn1 N13 C131 85.8(3) . .
O24 Zn1 N13 C131 -4(6) . .
O25 Zn1 N13 C131 -1.5(5) . .
C235 Zn1 N13 C131 -3.7(6) . .
O31 Zn2 N21 C212 -179.6(4) . .
N22 Zn2 N21 C212 4.7(8) . .
O23 Zn2 N21 C212 -86.3(4) . .
N23 Zn2 N21 C212 11.8(4) . .
O32 Zn2 N21 C212 118.9(4) . .
C335 Zn2 N21 C212 149.0(4) . .
O31 Zn2 N21 C216 0.5(5) . .
N22 Zn2 N21 C216 -175.3(5) . .
O23 Zn2 N21 C216 93.7(5) . .
N23 Zn2 N21 C216 -168.1(5) . .
O32 Zn2 N21 C216 -61.0(5) . .
C335 Zn2 N21 C216 -31.0(5) . .
N21 Zn2 N22 C226 165.9(5) . .
O31 Zn2 N22 C226 -9.8(5) . .
O23 Zn2 N22 C226 -104.0(5) . .
N23 Zn2 N22 C226 158.7(5) . .
O32 Zn2 N22 C226 51.1(5) . .
C335 Zn2 N22 C226 21.3(5) . .
N21 Zn2 N22 C222 -6.3(7) . .
O31 Zn2 N22 C222 178.0(4) . .
O23 Zn2 N22 C222 83.8(4) . .
N23 Zn2 N22 C222 -13.5(4) . .
O32 Zn2 N22 C222 -121.0(4) . .
C335 Zn2 N22 C222 -150.9(4) . .
N21 Zn2 N23 C221 -145.3(4) . .
O31 Zn2 N23 C221 126.9(9) . .
N22 Zn2 N23 C221 31.9(3) . .
O23 Zn2 N23 C221 -58.9(4) . .
O32 Zn2 N23 C221 121.8(3) . .
C335 Zn2 N23 C221 121.4(4) . .
N21 Zn2 N23 C211 -24.6(4) . .
O31 Zn2 N23 C211 -112.5(9) . .
N22 Zn2 N23 C211 152.6(4) . .
O23 Zn2 N23 C211 61.7(4) . .
O32 Zn2 N23 C211 -117.6(4) . .
C335 Zn2 N23 C211 -117.9(4) . .
N21 Zn2 N23 C231 89.4(5) . .
O31 Zn2 N23 C231 1.5(12) . .
N22 Zn2 N23 C231 -93.5(5) . .
O23 Zn2 N23 C231 175.7(4) . .
O32 Zn2 N23 C231 -3.6(5) . .
C335 Zn2 N23 C231 -4.0(6) . .
N21 Zn2 N23 C241 111.0(6) . .
O31 Zn2 N23 C241 23.1(13) . .
N22 Zn2 N23 C241 -71.8(6) . .
O23 Zn2 N23 C241 -162.7(6) . .
O32 Zn2 N23 C241 18.0(6) . .
C335 Zn2 N23 C241 17.7(7) . .
N32 Zn3 N31 C316 -178.5(5) . .
O33 Zn3 N31 C316 95.6(5) . .
O41 Zn3 N31 C316 -4.0(6) . .
N33 Zn3 N31 C316 -167.4(6) . .
O42 Zn3 N31 C316 -64.4(5) . .
C435 Zn3 N31 C316 -35.3(6) . .
N32 Zn3 N31 C312 0.9(8) . .
O33 Zn3 N31 C312 -84.9(4) . .
O41 Zn3 N31 C312 175.4(4) . .
N33 Zn3 N31 C312 12.1(4) . .
O42 Zn3 N31 C312 115.0(4) . .
C435 Zn3 N31 C312 144.2(4) . .
N31 Zn3 N32 C322 -0.5(8) . .
O33 Zn3 N32 C322 85.6(4) . .
O41 Zn3 N32 C322 -175.1(4) . .
N33 Zn3 N32 C322 -11.7(4) . .
O42 Zn3 N32 C322 -114.3(4) . .
C435 Zn3 N32 C322 -143.9(4) . .
N31 Zn3 N32 C326 171.4(5) . .
O33 Zn3 N32 C326 -102.5(5) . .
O41 Zn3 N32 C326 -3.1(5) . .
N33 Zn3 N32 C326 160.2(5) . .
O42 Zn3 N32 C326 57.7(5) . .
C435 Zn3 N32 C326 28.1(5) . .
N32 Zn3 N33 C311 148.7(4) . .
N31 Zn3 N33 C311 -27.2(4) . .
O33 Zn3 N33 C311 61.6(4) . .
O41 Zn3 N33 C311 -126.1(6) . .
O42 Zn3 N33 C311 -118.2(4) . .
C435 Zn3 N33 C311 -120.2(4) . .
N32 Zn3 N33 C321 28.5(4) . .
N31 Zn3 N33 C321 -147.3(4) . .
O33 Zn3 N33 C321 -58.6(4) . .
O41 Zn3 N33 C321 113.8(6) . .
O42 Zn3 N33 C321 121.6(4) . .
C435 Zn3 N33 C321 119.6(4) . .
N32 Zn3 N33 C331 -90.8(4) . .
N31 Zn3 N33 C331 93.3(4) . .
O33 Zn3 N33 C331 -177.9(3) . .
O41 Zn3 N33 C331 -5.6(8) . .
O42 Zn3 N33 C331 2.3(4) . .
C435 Zn3 N33 C331 0.3(5) . .
N42 Zn4 N41 C412 6.9(7) . .
O43 Zn4 N41 C412 -90.1(4) . .
O11 Zn4 N41 C412 178.0(4) 1_565 .
O12 Zn4 N41 C412 116.7(4) 1_565 .
N43 Zn4 N41 C412 13.3(4) . .
C135 Zn4 N41 C412 146.7(4) 1_565 .
N42 Zn4 N41 C416 -173.4(5) . .
O43 Zn4 N41 C416 89.6(4) . .
O11 Zn4 N41 C416 -2.3(5) 1_565 .
O12 Zn4 N41 C416 -63.6(4) 1_565 .
N43 Zn4 N41 C416 -167.0(5) . .
C135 Zn4 N41 C416 -33.5(5) 1_565 .
N41 Zn4 N42 C426 169.0(5) . .
O43 Zn4 N42 C426 -94.5(5) . .
O11 Zn4 N42 C426 -1.9(5) 1_565 .
O12 Zn4 N42 C426 58.8(5) 1_565 .
N43 Zn4 N42 C426 162.6(5) . .
C135 Zn4 N42 C426 29.3(5) 1_565 .
N41 Zn4 N42 C422 -5.6(7) . .
O43 Zn4 N42 C422 90.9(4) . .
O11 Zn4 N42 C422 -176.5(4) 1_565 .
O12 Zn4 N42 C422 -115.8(4) 1_565 .
N43 Zn4 N42 C422 -12.0(4) . .
C135 Zn4 N42 C422 -145.3(4) 1_565 .
N41 Zn4 N43 C421 -148.3(4) . .
N42 Zn4 N43 C421 29.1(3) . .
O43 Zn4 N43 C421 -61.1(3) . .
O11 Zn4 N43 C421 130.5(6) 1_565 .
O12 Zn4 N43 C421 119.4(3) 1_565 .
C135 Zn4 N43 C421 121.4(3) 1_565 .
N41 Zn4 N43 C411 -26.6(3) . .
N42 Zn4 N43 C411 150.8(4) . .
O43 Zn4 N43 C411 60.6(4) . .
O11 Zn4 N43 C411 -107.8(6) 1_565 .
O12 Zn4 N43 C411 -118.9(4) 1_565 .
C135 Zn4 N43 C411 -116.9(4) 1_565 .
N41 Zn4 N43 C431 92.4(3) . .
N42 Zn4 N43 C431 -90.3(3) . .
O43 Zn4 N43 C431 179.6(3) . .
O11 Zn4 N43 C431 11.2(8) 1_565 .
O12 Zn4 N43 C431 0.0(4) 1_565 .
C135 Zn4 N43 C431 2.0(4) 1_565 .
C121 N13 C111 C112 159.8(4) . .
C131 N13 C111 C112 -72.7(6) . .
Zn1 N13 C111 C112 44.2(5) . .
C116 N11 C112 C113 -3.1(8) . .
Zn1 N11 C112 C113 176.3(5) . .
C116 N11 C112 C111 -179.7(5) . .
Zn1 N11 C112 C111 -0.3(6) . .
N13 C111 C112 N11 -30.9(7) . .
N13 C111 C112 C113 152.5(5) . .
N11 C112 C113 C114 0.0(9) . .
C111 C112 C113 C114 176.5(6) . .
C112 C113 C114 C115 3.1(10) . .
C113 C114 C115 C116 -3.1(10) . .
C112 N11 C116 C115 3.2(9) . .
Zn1 N11 C116 C115 -176.1(5) . .
C114 C115 C116 N11 -0.2(10) . .
C111 N13 C121 C122 -151.1(5) . .
C131 N13 C121 C122 80.5(5) . .
Zn1 N13 C121 C122 -36.5(5) . .
C126 N12 C122 C123 -2.7(9) . .
Zn1 N12 C122 C123 175.3(4) . .
C126 N12 C122 C121 175.9(5) . .
Zn1 N12 C122 C121 -6.1(6) . .
N13 C121 C122 N12 30.0(7) . .
N13 C121 C122 C123 -151.5(5) . .
N12 C122 C123 C124 6.0(9) . .
C121 C122 C123 C124 -172.5(5) . .
C122 C123 C124 C125 -4.8(9) . .
C123 C124 C125 C126 0.6(10) . .
C122 N12 C126 C125 -1.8(9) . .
Zn1 N12 C126 C125 -179.5(5) . .
C124 C125 C126 N12 2.8(10) . .
C111 N13 C131 C132 -55.1(6) . .
C121 N13 C131 C132 73.5(6) . .
Zn1 N13 C131 C132 -170.2(4) . .
N13 C131 C132 C133 -168.2(5) . .
C131 C132 C133 C134 176.7(5) . .
C132 C133 C134 C135 180.0(5) . .
Zn4 O12 C135 O11 -0.8(5) 1_545 .
Zn4 O12 C135 C134 177.5(4) 1_545 .
Zn4 O11 C135 O12 0.8(5) 1_545 .
Zn4 O11 C135 C134 -177.5(4) 1_545 .
C133 C134 C135 O12 161.7(5) . .
C133 C134 C135 O11 -20.0(7) . .
C133 C134 C135 Zn4 -110(10) . 1_545
C221 N23 C211 C212 148.0(5) . .
C231 N23 C211 C212 -73.7(6) . .
C241 N23 C211 C212 -104.3(7) . .
Zn2 N23 C211 C212 33.9(6) . .
C216 N21 C212 C213 0.9(9) . .
Zn2 N21 C212 C213 -179.1(4) . .
C216 N21 C212 C211 -175.7(6) . .
Zn2 N21 C212 C211 4.3(7) . .
N23 C211 C212 N21 -27.0(7) . .
N23 C211 C212 C213 156.4(5) . .
N21 C212 C213 C214 -3.1(9) . .
C211 C212 C213 C214 173.3(6) . .
C212 C213 C214 C215 2.7(10) . .
C213 C214 C215 C216 -0.3(10) . .
C212 N21 C216 C215 1.8(10) . .
Zn2 N21 C216 C215 -178.3(5) . .
C214 C215 C216 N21 -2.0(11) . .
C211 N23 C221 C222 -161.3(5) . .
C231 N23 C221 C222 65.5(7) . .
C241 N23 C221 C222 77.8(7) . .
Zn2 N23 C221 C222 -45.6(5) . .
C226 N22 C222 C223 -1.4(9) . .
Zn2 N22 C222 C223 171.5(5) . .
C226 N22 C222 C221 178.1(5) . .
Zn2 N22 C222 C221 -9.0(7) . .
N23 C221 C222 N22 38.6(7) . .
N23 C221 C222 C223 -141.9(6) . .
N22 C222 C223 C224 2.0(10) . .
C221 C222 C223 C224 -177.4(6) . .
C222 C223 C224 C225 -0.6(11) . .
C223 C224 C225 C226 -1.3(11) . .
C222 N22 C226 C225 -0.6(9) . .
Zn2 N22 C226 C225 -172.4(5) . .
C224 C225 C226 N22 1.9(10) . .
C221 N23 C231 C232 60.0(9) . .
C211 N23 C231 C232 -75.0(8) . .
C241 N23 C231 C232 33.9(12) . .
Zn2 N23 C231 C232 173.1(6) . .
N23 C231 C232 C233 -173.5(7) . .
C231 C232 C233 C234 -178.3(8) . .
C232 C233 C234 C235 -174.1(10) . .
C233 C234 C235 O22 168.7(11) . .
C233 C234 C235 O21 -12(2) . .
C233 C234 C235 Zn1 -170(100) . .
O21 Zn1 C235 O22 180(2) . .
O13 Zn1 C235 O22 -179.1(6) . .
N12 Zn1 C235 O22 84.2(8) . .
N11 Zn1 C235 O22 -79.0(8) . .
N13 Zn1 C235 O22 2.3(11) . .
O24 Zn1 C235 O22 -178(2) . .
O25 Zn1 C235 O22 -3.5(13) . .
O22 Zn1 C235 O21 -180(2) . .
O13 Zn1 C235 O21 1.4(17) . .
N12 Zn1 C235 O21 -95.3(16) . .
N11 Zn1 C235 O21 101.5(16) . .
N13 Zn1 C235 O21 -177.2(16) . .
O24 Zn1 C235 O21 3(3) . .
O25 Zn1 C235 O21 177(2) . .
O21 Zn1 C235 C234 158(60) . .
O22 Zn1 C235 C234 -22(59) . .
O13 Zn1 C235 C234 159(59) . .
N12 Zn1 C235 C234 63(60) . .
N11 Zn1 C235 C234 -101(59) . .
N13 Zn1 C235 C234 -19(60) . .
O24 Zn1 C235 C234 161(60) . .
O25 Zn1 C235 C234 -25(59) . .
O22 C235 O21 Zn1 0(2) . .
C234 C235 O21 Zn1 -179.6(12) . .
O22 Zn1 O21 C235 0.3(11) . .
O13 Zn1 O21 C235 -178.9(14) . .
N12 Zn1 O21 C235 89.2(15) . .
N11 Zn1 O21 C235 -84.4(15) . .
N13 Zn1 O21 C235 8(5) . .
O24 Zn1 O21 C235 -156(24) . .
O25 Zn1 O21 C235 -1.3(10) . .
O21 C235 O22 Zn1 0(2) . .
C234 C235 O22 Zn1 179.6(11) . .
O21 Zn1 O22 C235 -0.3(12) . .
O13 Zn1 O22 C235 2.0(14) . .
N12 Zn1 O22 C235 -98.4(8) . .
N11 Zn1 O22 C235 103.3(8) . .
N13 Zn1 O22 C235 -178.3(8) . .
O24 Zn1 O22 C235 1.5(13) . .
O25 Zn1 O22 C235 7(2) . .
C221 N23 C241 C242 -179.6(10) . .
C211 N23 C241 C242 61.3(12) . .
C231 N23 C241 C242 -21.9(10) . .
Zn2 N23 C241 C242 -70.5(11) . .
N23 C241 C242 C243 172.0(10) . .
C241 C242 C243 C244 61.2(15) . .
C242 C243 C244 C245 170.7(12) . .
C243 C244 C245 O25 177.0(15) . .
C243 C244 C245 O24 -1(3) . .
O25 C245 O24 Zn1 2(3) . .
C244 C245 O24 Zn1 -179.6(13) . .
O21 Zn1 O24 C245 22(21) . .
O22 Zn1 O24 C245 -0.2(16) . .
O13 Zn1 O24 C245 180.0(19) . .
N12 Zn1 O24 C245 88.6(19) . .
N11 Zn1 O24 C245 -86.5(19) . .
N13 Zn1 O24 C245 1(7) . .
O25 Zn1 O24 C245 -1.3(14) . .
C235 Zn1 O24 C245 1.1(13) . .
O24 C245 O25 Zn1 -2(2) . .
C244 C245 O25 Zn1 179.8(14) . .
O21 Zn1 O25 C245 -0.7(14) . .
O22 Zn1 O25 C245 -173(3) . .
O13 Zn1 O25 C245 3.9(14) . .
N12 Zn1 O25 C245 -97.2(10) . .
N11 Zn1 O25 C245 103.4(10) . .
N13 Zn1 O25 C245 -178.2(10) . .
O24 Zn1 O25 C245 1.4(15) . .
C235 Zn1 O25 C245 -2.7(16) . .
C321 N33 C311 C312 151.7(5) . .
C331 N33 C311 C312 -80.0(5) . .
Zn3 N33 C311 C312 37.8(5) . .
C316 N31 C312 C313 3.7(9) . .
Zn3 N31 C312 C313 -175.8(5) . .
C316 N31 C312 C311 -174.3(6) . .
Zn3 N31 C312 C311 6.2(7) . .
N33 C311 C312 N31 -31.3(7) . .
N33 C311 C312 C313 150.7(6) . .
N31 C312 C313 C314 -3.8(10) . .
C311 C312 C313 C314 174.1(6) . .
C312 C313 C314 C315 1.2(11) . .
C313 C314 C315 C316 1.4(11) . .
C312 N31 C316 C315 -0.8(10) . .
Zn3 N31 C316 C315 178.6(5) . .
C314 C315 C316 N31 -1.7(11) . .
C311 N33 C321 C322 -155.5(4) . .
C331 N33 C321 C322 75.9(5) . .
Zn3 N33 C321 C322 -41.0(5) . .
C326 N32 C322 C323 3.2(8) . .
Zn3 N32 C322 C323 176.1(5) . .
C326 N32 C322 C321 178.7(5) . .
Zn3 N32 C322 C321 -8.4(6) . .
N33 C321 C322 N32 34.9(7) . .
N33 C321 C322 C323 -149.4(5) . .
N32 C322 C323 C324 -0.3(9) . .
C321 C322 C323 C324 -175.5(6) . .
C322 C323 C324 C325 -1.3(10) . .
C323 C324 C325 C326 -0.1(10) . .
C322 N32 C326 C325 -4.7(9) . .
Zn3 N32 C326 C325 -176.8(5) . .
C324 C325 C326 N32 3.3(10) . .
C311 N33 C331 C332 -66.3(6) . .
C321 N33 C331 C332 63.0(6) . .
Zn3 N33 C331 C332 177.7(4) . .
N33 C331 C332 C333 -177.7(5) . .
C331 C332 C333 C334 -171.3(5) . .
C332 C333 C334 C335 -176.5(5) . .
Zn2 O32 C335 O31 -2.7(5) . .
Zn2 O32 C335 C334 176.2(5) . .
Zn2 O31 C335 O32 2.8(5) . .
Zn2 O31 C335 C334 -176.1(5) . .
C333 C334 C335 O32 172.6(5) . .
C333 C334 C335 O31 -8.5(8) . .
C333 C334 C335 Zn2 -60(5) . .
N21 Zn2 C335 O32 -84.2(3) . .
O31 Zn2 C335 O32 -177.2(5) . .
N22 Zn2 C335 O32 82.7(3) . .
O23 Zn2 C335 O32 -178.9(3) . .
N23 Zn2 C335 O32 0.7(5) . .
N21 Zn2 C335 O31 93.0(3) . .
N22 Zn2 C335 O31 -100.1(3) . .
O23 Zn2 C335 O31 -1.7(4) . .
N23 Zn2 C335 O31 177.9(3) . .
O32 Zn2 C335 O31 177.2(5) . .
N21 Zn2 C335 C334 147(5) . .
O31 Zn2 C335 C334 54(5) . .
N22 Zn2 C335 C334 -46(5) . .
O23 Zn2 C335 C334 52(5) . .
N23 Zn2 C335 C334 -128(5) . .
O32 Zn2 C335 C334 -129(5) . .
C421 N43 C411 C412 152.0(4) . .
C431 N43 C411 C412 -79.3(5) . .
Zn4 N43 C411 C412 36.0(5) . .
C416 N41 C412 C413 1.1(8) . .
Zn4 N41 C412 C413 -179.2(4) . .
C416 N41 C412 C411 -176.1(5) . .
Zn4 N41 C412 C411 3.6(6) . .
N43 C411 C412 N41 -27.9(7) . .
N43 C411 C412 C413 154.9(5) . .
N41 C412 C413 C414 -2.6(9) . .
C411 C412 C413 C414 174.5(5) . .
C412 C413 C414 C415 2.6(9) . .
C413 C414 C415 C416 -1.2(9) . .
C412 N41 C416 C415 0.4(9) . .
Zn4 N41 C416 C415 -179.3(4) . .
C414 C415 C416 N41 -0.3(9) . .
C411 N43 C421 C422 -158.5(4) . .
C431 N43 C421 C422 73.3(5) . .
Zn4 N43 C421 C422 -41.5(5) . .
C426 N42 C422 C423 -2.4(9) . .
Zn4 N42 C422 C423 172.7(4) . .
C426 N42 C422 C421 176.8(5) . .
Zn4 N42 C422 C421 -8.1(6) . .
N43 C421 C422 N42 35.1(7) . .
N43 C421 C422 C423 -145.7(5) . .
N42 C422 C423 C424 1.6(9) . .
C421 C422 C423 C424 -177.5(5) . .
C422 C423 C424 C425 0.1(9) . .
C423 C424 C425 C426 -1.0(10) . .
C422 N42 C426 C425 1.5(9) . .
Zn4 N42 C426 C425 -172.9(5) . .
C424 C425 C426 N42 0.2(10) . .
C421 N43 C431 C432 59.5(6) . .
C411 N43 C431 C432 -70.1(6) . .
Zn4 N43 C431 C432 173.9(4) . .
N43 C431 C432 C433 -179.2(5) . .
C431 C432 C433 C434 173.9(5) . .
C432 C433 C434 C435 177.0(5) . .
Zn3 O42 C435 O41 -0.7(5) . .
Zn3 O42 C435 C434 -179.8(5) . .
Zn3 O41 C435 O42 0.7(6) . .
Zn3 O41 C435 C434 179.8(5) . .
C433 C434 C435 O42 -172.7(5) . .
C433 C434 C435 O41 8.2(9) . .
C433 C434 C435 Zn3 12(11) . .
N32 Zn3 C435 O42 86.7(3) . .
N31 Zn3 C435 O42 -80.6(4) . .
O33 Zn3 C435 O42 -178.5(3) . .
O41 Zn3 C435 O42 -179.3(6) . .
N33 Zn3 C435 O42 3.9(5) . .
N32 Zn3 C435 O41 -94.1(3) . .
N31 Zn3 C435 O41 98.6(3) . .
O33 Zn3 C435 O41 0.8(4) . .
N33 Zn3 C435 O41 -176.8(3) . .
O42 Zn3 C435 O41 179.3(6) . .
N32 Zn3 C435 C434 -98(11) . .
N31 Zn3 C435 C434 95(11) . .
O33 Zn3 C435 C434 -3(11) . .
O41 Zn3 C435 C434 -4(11) . .
N33 Zn3 C435 C434 179(100) . .
O42 Zn3 C435 C434 175(100) . .
